data_4324670
loop_
_publ_author_name
'Atsushi Kobayashi'
'Yui Suzuki'
'Tadashi Ohba'
'Shin-ichiro Noro'
'Ho-Chol Chang'
'Masako Kato'

_publ_contact_author_email akoba@sci.hokudai.ac.jp
_publ_contact_author_fax +81-11-706-3447
_publ_contact_author_name 'Atsushi Kobayashi'
_publ_contact_author_phone +81-11-706-3819
_publ_section_title
;
 Ln-Co-Based Rock-Salt-Type Porous Coordination Polymers: Vapor Response
 Controlled by Changing the Lanthanide Ion
;
_journal_name_full 'Inorganic Chemistry'
_journal_page_first 2061
_journal_page_last 2063
_journal_paper_doi 10.1021/ic102361d
_journal_volume 50
_journal_year 2011
_chemical_formula_moiety 'C36 H18 Co Gd N6 O12 '
_chemical_formula_sum 'C36 H18 Co Gd N6 O12'
_chemical_formula_weight 942.75
_space_group_IT_number 225
_symmetry_cell_setting cubic
_symmetry_Int_Tables_number 225
_symmetry_space_group_name_Hall '-F 4 2 3'
_symmetry_space_group_name_H-M 'F m -3 m'
_cell_angle_alpha 90.0000
_cell_angle_beta 90.0000
_cell_angle_gamma 90.0000
_cell_formula_units_Z 4
_cell_length_a 17.9966(7)
_cell_length_b 17.9966(7)
_cell_length_c 17.9966(7)
_cell_measurement_reflns_used 4949
_cell_measurement_temperature 150.1
_cell_measurement_theta_max 27.5
_cell_measurement_theta_min 3.2
_cell_volume 5828.7(4)
_computing_cell_refinement CrystalClear
_computing_data_collection CrystalClear
_computing_data_reduction CrystalStructure
_computing_publication_material 'CrystalStructure 3.8'
_computing_structure_refinement SHELXL
_computing_structure_solution SIR92
_diffrn_ambient_temperature 150.1
_diffrn_detector_area_resol_mean 7.31
_diffrn_measured_fraction_theta_full 0.995
_diffrn_measured_fraction_theta_max 0.995
_diffrn_measurement_device_type 'Rigaku Mercury'
_diffrn_measurement_method \w
_diffrn_radiation_type 'Mo K\a'
_diffrn_radiation_wavelength 0.71070
_diffrn_reflns_av_R_equivalents 0.028
_diffrn_reflns_limit_h_max 23
_diffrn_reflns_limit_h_min -19
_diffrn_reflns_limit_k_max 17
_diffrn_reflns_limit_k_min -23
_diffrn_reflns_limit_l_max 15
_diffrn_reflns_limit_l_min -23
_diffrn_reflns_number 11901
_diffrn_reflns_theta_full 27.42
_diffrn_reflns_theta_max 27.42
_exptl_absorpt_coefficient_mu 1.461
_exptl_absorpt_correction_T_max 0.747
_exptl_absorpt_correction_T_min 0.691
_exptl_absorpt_correction_type numerical
_exptl_absorpt_process_details
;
    Higashi, T. (1999). Program for Absorption Correction.
    Rigaku Corporation, Tokyo, Japan.
;
_exptl_crystal_colour yellow
_exptl_crystal_density_diffrn 1.074
_exptl_crystal_description block
_exptl_crystal_F_000 1852.00
_exptl_crystal_size_max 0.20
_exptl_crystal_size_mid 0.20
_exptl_crystal_size_min 0.20
_refine_diff_density_max 0.97
_refine_diff_density_min -1.18
_refine_ls_extinction_method none
_refine_ls_goodness_of_fit_ref 1.234
_refine_ls_number_parameters 31
_refine_ls_number_reflns 390
_refine_ls_R_factor_gt 0.0750
_refine_ls_shift/su_max 0.0030
_refine_ls_structure_factor_coef Fsqd
_refine_ls_weighting_details 'w = 1/[\s^2^(Fo^2^)+(0.1977P)^2^+8.4766P] where P=(Fo^2^+2Fc^2^)/3'
_refine_ls_weighting_scheme calc
_refine_ls_wR_factor_ref 0.2385
_reflns_number_gt 390
_reflns_number_total 390
_reflns_threshold_expression F^2^>2.0\s(F^2^)
_cod_data_source_file ic102361d_si_002_1.cif
_cod_data_source_block '__Gd[Co(dcbpy)3]'
_cod_original_formula_sum 'C36 H18 Co Gd N6 O12 '
_cod_database_code 4324670

loop_
_symmetry_equiv_pos_site_id
_symmetry_equiv_pos_as_xyz
1 +X,+Y,+Z
2 +Y,+Z,+X
3 +Z,+X,+Y
4 +X,+Y,-Z
5 +Y,+Z,-X
6 +Z,+X,-Y
7 +Y,-Z,-X
8 +Z,-X,-Y
9 -Z,+X,-Y
10 -X,+Y,-Z
11 -Y,+Z,-X
12 +X,-Y,-Z
13 +Y,+X,+Z
14 +Z,+Y,+X
15 +X,+Z,+Y
16 +Y,+X,-Z
17 +Z,+Y,-X
18 +X,+Z,-Y
19 -Z,+Y,-X
20 -X,+Z,-Y
21 +X,-Z,-Y
22 +Y,-X,-Z
23 +Z,-Y,-X
24 -Y,+X,-Z
25 -X,-Y,-Z
26 -Y,-Z,-X
27 -Z,-X,-Y
28 -X,-Y,+Z
29 -Y,-Z,+X
30 -Z,-X,+Y
31 -Y,+Z,+X
32 -Z,+X,+Y
33 +Z,-X,+Y
34 +X,-Y,+Z
35 +Y,-Z,+X
36 -X,+Y,+Z
37 -Y,-X,-Z
38 -Z,-Y,-X
39 -X,-Z,-Y
40 -Y,-X,+Z
41 -Z,-Y,+X
42 -X,-Z,+Y
43 +Z,-Y,+X
44 +X,-Z,+Y
45 -X,+Z,+Y
46 -Y,+X,+Z
47 -Z,+Y,+X
48 +Y,-X,+Z
49 +X,1/2+Y,1/2+Z
50 +Y,1/2+Z,1/2+X
51 +Z,1/2+X,1/2+Y
52 +X,1/2+Y,1/2-Z
53 +Y,1/2+Z,1/2-X
54 +Z,1/2+X,1/2-Y
55 +Y,1/2-Z,1/2-X
56 +Z,1/2-X,1/2-Y
57 -Z,1/2+X,1/2-Y
58 -X,1/2+Y,1/2-Z
59 -Y,1/2+Z,1/2-X
60 +X,1/2-Y,1/2-Z
61 +Y,1/2+X,1/2+Z
62 +Z,1/2+Y,1/2+X
63 +X,1/2+Z,1/2+Y
64 +Y,1/2+X,1/2-Z
65 +Z,1/2+Y,1/2-X
66 +X,1/2+Z,1/2-Y
67 -Z,1/2+Y,1/2-X
68 -X,1/2+Z,1/2-Y
69 +X,1/2-Z,1/2-Y
70 +Y,1/2-X,1/2-Z
71 +Z,1/2-Y,1/2-X
72 -Y,1/2+X,1/2-Z
73 -X,1/2-Y,1/2-Z
74 -Y,1/2-Z,1/2-X
75 -Z,1/2-X,1/2-Y
76 -X,1/2-Y,1/2+Z
77 -Y,1/2-Z,1/2+X
78 -Z,1/2-X,1/2+Y
79 -Y,1/2+Z,1/2+X
80 -Z,1/2+X,1/2+Y
81 +Z,1/2-X,1/2+Y
82 +X,1/2-Y,1/2+Z
83 +Y,1/2-Z,1/2+X
84 -X,1/2+Y,1/2+Z
85 -Y,1/2-X,1/2-Z
86 -Z,1/2-Y,1/2-X
87 -X,1/2-Z,1/2-Y
88 -Y,1/2-X,1/2+Z
89 -Z,1/2-Y,1/2+X
90 -X,1/2-Z,1/2+Y
91 +Z,1/2-Y,1/2+X
92 +X,1/2-Z,1/2+Y
93 -X,1/2+Z,1/2+Y
94 -Y,1/2+X,1/2+Z
95 -Z,1/2+Y,1/2+X
96 +Y,1/2-X,1/2+Z
97 1/2+X,+Y,1/2+Z
98 1/2+Y,+Z,1/2+X
99 1/2+Z,+X,1/2+Y
100 1/2+X,+Y,1/2-Z
101 1/2+Y,+Z,1/2-X
102 1/2+Z,+X,1/2-Y
103 1/2+Y,-Z,1/2-X
104 1/2+Z,-X,1/2-Y
105 1/2-Z,+X,1/2-Y
106 1/2-X,+Y,1/2-Z
107 1/2-Y,+Z,1/2-X
108 1/2+X,-Y,1/2-Z
109 1/2+Y,+X,1/2+Z
110 1/2+Z,+Y,1/2+X
111 1/2+X,+Z,1/2+Y
112 1/2+Y,+X,1/2-Z
113 1/2+Z,+Y,1/2-X
114 1/2+X,+Z,1/2-Y
115 1/2-Z,+Y,1/2-X
116 1/2-X,+Z,1/2-Y
117 1/2+X,-Z,1/2-Y
118 1/2+Y,-X,1/2-Z
119 1/2+Z,-Y,1/2-X
120 1/2-Y,+X,1/2-Z
121 1/2-X,-Y,1/2-Z
122 1/2-Y,-Z,1/2-X
123 1/2-Z,-X,1/2-Y
124 1/2-X,-Y,1/2+Z
125 1/2-Y,-Z,1/2+X
126 1/2-Z,-X,1/2+Y
127 1/2-Y,+Z,1/2+X
128 1/2-Z,+X,1/2+Y
129 1/2+Z,-X,1/2+Y
130 1/2+X,-Y,1/2+Z
131 1/2+Y,-Z,1/2+X
132 1/2-X,+Y,1/2+Z
133 1/2-Y,-X,1/2-Z
134 1/2-Z,-Y,1/2-X
135 1/2-X,-Z,1/2-Y
136 1/2-Y,-X,1/2+Z
137 1/2-Z,-Y,1/2+X
138 1/2-X,-Z,1/2+Y
139 1/2+Z,-Y,1/2+X
140 1/2+X,-Z,1/2+Y
141 1/2-X,+Z,1/2+Y
142 1/2-Y,+X,1/2+Z
143 1/2-Z,+Y,1/2+X
144 1/2+Y,-X,1/2+Z
145 1/2+X,1/2+Y,+Z
146 1/2+Y,1/2+Z,+X
147 1/2+Z,1/2+X,+Y
148 1/2+X,1/2+Y,-Z
149 1/2+Y,1/2+Z,-X
150 1/2+Z,1/2+X,-Y
151 1/2+Y,1/2-Z,-X
152 1/2+Z,1/2-X,-Y
153 1/2-Z,1/2+X,-Y
154 1/2-X,1/2+Y,-Z
155 1/2-Y,1/2+Z,-X
156 1/2+X,1/2-Y,-Z
157 1/2+Y,1/2+X,+Z
158 1/2+Z,1/2+Y,+X
159 1/2+X,1/2+Z,+Y
160 1/2+Y,1/2+X,-Z
161 1/2+Z,1/2+Y,-X
162 1/2+X,1/2+Z,-Y
163 1/2-Z,1/2+Y,-X
164 1/2-X,1/2+Z,-Y
165 1/2+X,1/2-Z,-Y
166 1/2+Y,1/2-X,-Z
167 1/2+Z,1/2-Y,-X
168 1/2-Y,1/2+X,-Z
169 1/2-X,1/2-Y,-Z
170 1/2-Y,1/2-Z,-X
171 1/2-Z,1/2-X,-Y
172 1/2-X,1/2-Y,+Z
173 1/2-Y,1/2-Z,+X
174 1/2-Z,1/2-X,+Y
175 1/2-Y,1/2+Z,+X
176 1/2-Z,1/2+X,+Y
177 1/2+Z,1/2-X,+Y
178 1/2+X,1/2-Y,+Z
179 1/2+Y,1/2-Z,+X
180 1/2-X,1/2+Y,+Z
181 1/2-Y,1/2-X,-Z
182 1/2-Z,1/2-Y,-X
183 1/2-X,1/2-Z,-Y
184 1/2-Y,1/2-X,+Z
185 1/2-Z,1/2-Y,+X
186 1/2-X,1/2-Z,+Y
187 1/2+Z,1/2-Y,+X
188 1/2+X,1/2-Z,+Y
189 1/2-X,1/2+Z,+Y
190 1/2-Y,1/2+X,+Z
191 1/2-Z,1/2+Y,+X
192 1/2+Y,1/2-X,+Z

loop_
_atom_site_label
_atom_site_type_symbol
_atom_site_fract_x
_atom_site_fract_y
_atom_site_fract_z
_atom_site_U_iso_or_equiv
_atom_site_adp_type
_atom_site_occupancy
_atom_site_symmetry_multiplicity
_atom_site_calc_flag
_atom_site_refinement_flags
Gd(1) Gd 0.0000 0.0000 1.0000 0.0334(7) Uani 1.00 48 d S
Co(1) Co 0.5000 0.0000 1.0000 0.0295(10) Uani 1.00 48 d S
O(1) O 0.1243(14) 0.0000 0.9429(15) 0.146(11) Uani 0.50 2 d SP
N(1) N 0.3951(10) 0.0000 1.0000 0.081(5) Uani 1.00 8 d S
C(1) C 0.158(2) 0.0000 1.0000 0.106(10) Uani 1.00 8 d S
C(2) C 0.2487(17) 0.0000 1.0000 0.091(12) Uani 1.00 8 d S
C(3) C 0.277(2) 0.065(3) 1.0000 0.134(14) Uani 0.50 2 d SP
C(4) C 0.358(2) 0.062(3) 1.0000 0.16(2) Uani 0.50 2 d SP

loop_
_atom_site_aniso_label
_atom_site_aniso_U_11
_atom_site_aniso_U_22
_atom_site_aniso_U_33
_atom_site_aniso_U_12
_atom_site_aniso_U_13
_atom_site_aniso_U_23
Gd(1) 0.0334(7) 0.0334(7) 0.0334(7) 0.0000 0.0000 0.0000
Co(1) 0.0295(10) 0.0295(10) 0.0295(10) 0.0000 0.0000 0.0000
O(1) 0.086(14) 0.26(3) 0.095(15) 0.0000 -0.021(12) 0.0000
N(1) 0.033(7) 0.104(9) 0.104(9) 0.0000 0.0000 0.0000
C(1) 0.077(19) 0.121(17) 0.121(17) 0.0000 0.0000 0.0000
C(2) 0.10(3) 0.086(17) 0.086(17) 0.0000 0.0000 0.0000
C(3) 0.078(18) 0.15(3) 0.18(3) 0.00(2) 0.0000 0.0000
C(4) 0.12(2) 0.27(5) 0.10(2) 0.15(3) 0.0000 0.0000

loop_
_atom_type_symbol
_atom_type_description
_atom_type_scat_dispersion_real
_atom_type_scat_dispersion_imag
_atom_type_scat_source
C C 0.003 0.002
;
International Tables for Crystallography
(1992, Vol. C, Tables 4.2.6.8 and 6.1.1.4)
;
H H 0.000 0.000
;
International Tables for Crystallography
(1992, Vol. C, Table 6.1.1.4)
;
Co Co 0.349 0.972
;
International Tables for Crystallography
(1992, Vol. C, Tables 4.2.6.8 and 6.1.1.4)
;
Gd Gd -0.165 3.904
;
International Tables for Crystallography
(1992, Vol. C, Tables 4.2.6.8 and 6.1.1.4)
;
N N 0.006 0.003
;
International Tables for Crystallography
(1992, Vol. C, Tables 4.2.6.8 and 6.1.1.4)
;
O O 0.011 0.006
;
International Tables for Crystallography
(1992, Vol. C, Tables 4.2.6.8 and 6.1.1.4)
;

loop_
_geom_angle_atom_site_label_1
_geom_angle_atom_site_label_2
_geom_angle_atom_site_label_3
_geom_angle
_geom_angle_publ_flag
_geom_angle_site_symmetry_1
_geom_angle_site_symmetry_3
O(1) Gd(1) O(1) 112.3(8) yes . 2_546
O(1) Gd(1) O(1) 112.3(5) yes . 3_456
O(1) Gd(1) O(1) 49.3(8) yes . 4_557
O(1) Gd(1) O(1) 67.7(8) yes . 5_546
O(1) Gd(1) O(1) 67.7(8) yes . 7_566
O(1) Gd(1) O(1) 112.3(5) yes . 8_456
O(1) Gd(1) O(1) 67.7(5) yes . 9_656
O(1) Gd(1) O(1) 180.0(8) yes . 10_557
O(1) Gd(1) O(1) 80.0(6) yes . 13_555
O(1) Gd(1) O(1) 139.3(8) yes . 14_456
O(1) Gd(1) O(1) 34.3(6) yes . 15_546
O(1) Gd(1) O(1) 100.0(6) yes . 16_557
O(1) Gd(1) O(1) 90.0(8) yes . 17_456
O(1) Gd(1) O(1) 40.7(8) yes . 19_656
O(1) Gd(1) O(1) 145.7(6) yes . 20_546
O(1) Gd(1) O(1) 34.3(6) yes . 21_566
O(1) Gd(1) O(1) 100.0(6) yes . 22_557
O(1) Gd(1) O(1) 67.7(5) yes . 27_656
O(1) Gd(1) O(1) 130.7(8) yes . 28_555
O(1) Gd(1) O(1) 112.3(8) yes . 29_566
O(1) Gd(1) O(1) 145.7(6) yes . 39_566
O(1) Gd(1) O(1) 80.0(6) yes . 40_555
O(1) Gd(1) O(1) 90.0(8) yes . 41_656
O(1) Gd(1) C(1) 24.7(6) yes . .
O(1) Gd(1) C(1) 114.7(9) yes . 2_546
O(1) Gd(1) C(1) 90.0(6) yes . 3_456
O(1) Gd(1) C(1) 65.3(9) yes . 5_546
O(1) Gd(1) C(1) 90.0(6) yes . 8_456
O(1) Gd(1) C(1) 155.3(6) yes . 10_557
O(1) Gd(1) O(1) 112.3(7) yes 2_546 3_456
O(1) Gd(1) O(1) 67.7(7) yes 2_546 4_557
O(1) Gd(1) O(1) 130.7(3) yes 2_546 5_546
O(1) Gd(1) O(1) 0(359) yes 2_546 7_566
O(1) Gd(1) O(1) 67.7(7) yes 2_546 8_456
O(1) Gd(1) O(1) 112.3(7) yes 2_546 9_656
O(1) Gd(1) O(1) 67.7(7) yes 2_546 10_557
O(1) Gd(1) O(1) 139.3(6) yes 2_546 13_555
O(1) Gd(1) O(1) 34.3(6) yes 2_546 14_456
O(1) Gd(1) O(1) 80.0(8) yes 2_546 15_546
O(1) Gd(1) O(1) 90.0(6) yes 2_546 16_557
O(1) Gd(1) O(1) 145.7(6) yes 2_546 17_456
O(1) Gd(1) O(1) 145.7(6) yes 2_546 19_656
O(1) Gd(1) O(1) 80.0(8) yes 2_546 20_546
O(1) Gd(1) O(1) 100.0(8) yes 2_546 21_566
O(1) Gd(1) O(1) 40.7(6) yes 2_546 22_557
O(1) Gd(1) O(1) 67.7(7) yes 2_546 27_656
O(1) Gd(1) O(1) 112.3(8) yes 2_546 28_555
O(1) Gd(1) O(1) 49.3(3) yes 2_546 29_566
O(1) Gd(1) O(1) 100.0(8) yes 2_546 39_566
O(1) Gd(1) O(1) 90.0(6) yes 2_546 40_555
O(1) Gd(1) O(1) 34.3(6) yes 2_546 41_656
O(1) Gd(1) C(1) 90.0(5) yes 2_546 .
O(1) Gd(1) C(1) 24.7(2) yes 2_546 2_546
O(1) Gd(1) C(1) 114.7(2) yes 2_546 3_456
O(1) Gd(1) C(1) 155.3(2) yes 2_546 5_546
O(1) Gd(1) C(1) 65.3(2) yes 2_546 8_456
O(1) Gd(1) C(1) 90.0(5) yes 2_546 10_557
O(1) Gd(1) O(1) 112.3(5) yes 3_456 4_557
O(1) Gd(1) O(1) 112.3(7) yes 3_456 5_546
O(1) Gd(1) O(1) 67.7(7) yes 3_456 7_566
O(1) Gd(1) O(1) 130.7(7) yes 3_456 8_456
O(1) Gd(1) O(1) 49.3(7) yes 3_456 9_656
O(1) Gd(1) O(1) 67.7(5) yes 3_456 10_557
O(1) Gd(1) O(1) 34.3(8) yes 3_456 13_555
O(1) Gd(1) O(1) 80.0(6) yes 3_456 14_456
O(1) Gd(1) O(1) 139.3(5) yes 3_456 15_546
O(1) Gd(1) O(1) 34.3(8) yes 3_456 16_557
O(1) Gd(1) O(1) 80.0(6) yes 3_456 17_456
O(1) Gd(1) O(1) 100.0(6) yes 3_456 19_656
O(1) Gd(1) O(1) 90.0(5) yes 3_456 20_546
O(1) Gd(1) O(1) 90.0(5) yes 3_456 21_566
O(1) Gd(1) O(1) 145.7(8) yes 3_456 22_557
O(1) Gd(1) O(1) 0(358) yes 3_456 27_656
O(1) Gd(1) O(1) 67.7(5) yes 3_456 28_555
O(1) Gd(1) O(1) 67.7(7) yes 3_456 29_566
O(1) Gd(1) O(1) 40.7(5) yes 3_456 39_566
O(1) Gd(1) O(1) 145.7(8) yes 3_456 40_555
O(1) Gd(1) O(1) 100.0(6) yes 3_456 41_656
O(1) Gd(1) C(1) 114.7(5) yes 3_456 .
O(1) Gd(1) C(1) 90.0(6) yes 3_456 2_546
O(1) Gd(1) C(1) 24.7(9) yes 3_456 3_456
O(1) Gd(1) C(1) 90.0(6) yes 3_456 5_546
O(1) Gd(1) C(1) 155.3(9) yes 3_456 8_456
O(1) Gd(1) C(1) 65.3(5) yes 3_456 10_557
O(1) Gd(1) O(1) 112.3(7) yes 4_557 5_546
O(1) Gd(1) O(1) 112.3(7) yes 4_557 7_566
O(1) Gd(1) O(1) 112.3(5) yes 4_557 8_456
O(1) Gd(1) O(1) 67.7(5) yes 4_557 9_656
O(1) Gd(1) O(1) 130.7(8) yes 4_557 10_557
O(1) Gd(1) O(1) 100.0(6) yes 4_557 13_555
O(1) Gd(1) O(1) 90.0(8) yes 4_557 14_456
O(1) Gd(1) O(1) 34.3(6) yes 4_557 15_546
O(1) Gd(1) O(1) 80.0(6) yes 4_557 16_557
O(1) Gd(1) O(1) 139.3(8) yes 4_557 17_456
O(1) Gd(1) O(1) 90.0(8) yes 4_557 19_656
O(1) Gd(1) O(1) 145.7(6) yes 4_557 20_546
O(1) Gd(1) O(1) 34.3(6) yes 4_557 21_566
O(1) Gd(1) O(1) 80.0(6) yes 4_557 22_557
O(1) Gd(1) O(1) 67.7(5) yes 4_557 27_656
O(1) Gd(1) O(1) 0(359) yes 4_557 28_555
O(1) Gd(1) O(1) 67.7(7) yes 4_557 29_566
O(1) Gd(1) O(1) 145.7(6) yes 4_557 39_566
O(1) Gd(1) O(1) 100.0(6) yes 4_557 40_555
O(1) Gd(1) O(1) 40.7(8) yes 4_557 41_656
O(1) Gd(1) C(1) 24.7(6) yes 4_557 .
O(1) Gd(1) C(1) 65.3(9) yes 4_557 2_546
O(1) Gd(1) C(1) 90.0(6) yes 4_557 3_456
O(1) Gd(1) C(1) 114.7(9) yes 4_557 5_546
O(1) Gd(1) C(1) 90.0(6) yes 4_557 8_456
O(1) Gd(1) C(1) 155.3(6) yes 4_557 10_557
O(1) Gd(1) O(1) 49.3(3) yes 5_546 7_566
O(1) Gd(1) O(1) 67.7(7) yes 5_546 8_456
O(1) Gd(1) O(1) 112.3(7) yes 5_546 9_656
O(1) Gd(1) O(1) 112.3(7) yes 5_546 10_557
O(1) Gd(1) O(1) 90.0(6) yes 5_546 13_555
O(1) Gd(1) O(1) 145.7(6) yes 5_546 14_456
O(1) Gd(1) O(1) 80.0(8) yes 5_546 15_546
O(1) Gd(1) O(1) 139.3(6) yes 5_546 16_557
O(1) Gd(1) O(1) 34.3(6) yes 5_546 17_456
O(1) Gd(1) O(1) 34.3(6) yes 5_546 19_656
O(1) Gd(1) O(1) 80.0(8) yes 5_546 20_546
O(1) Gd(1) O(1) 100.0(8) yes 5_546 21_566
O(1) Gd(1) O(1) 90.0(6) yes 5_546 22_557
O(1) Gd(1) O(1) 67.7(7) yes 5_546 27_656
O(1) Gd(1) O(1) 67.7(8) yes 5_546 28_555
O(1) Gd(1) O(1) 180.0(9) yes 5_546 29_566
O(1) Gd(1) O(1) 100.0(8) yes 5_546 39_566
O(1) Gd(1) O(1) 40.7(6) yes 5_546 40_555
O(1) Gd(1) O(1) 145.7(6) yes 5_546 41_656
O(1) Gd(1) C(1) 90.0(5) yes 5_546 .
O(1) Gd(1) C(1) 155.3(2) yes 5_546 2_546
O(1) Gd(1) C(1) 114.7(2) yes 5_546 3_456
O(1) Gd(1) C(1) 24.7(2) yes 5_546 5_546
O(1) Gd(1) C(1) 65.3(2) yes 5_546 8_456
O(1) Gd(1) C(1) 90.0(5) yes 5_546 10_557
O(1) Gd(1) O(1) 112.3(7) yes 7_566 8_456
O(1) Gd(1) O(1) 67.7(7) yes 7_566 9_656
O(1) Gd(1) O(1) 112.3(7) yes 7_566 10_557
O(1) Gd(1) O(1) 40.7(6) yes 7_566 13_555
O(1) Gd(1) O(1) 145.7(6) yes 7_566 14_456
O(1) Gd(1) O(1) 100.0(8) yes 7_566 15_546
O(1) Gd(1) O(1) 90.0(6) yes 7_566 16_557
O(1) Gd(1) O(1) 34.3(6) yes 7_566 17_456
O(1) Gd(1) O(1) 34.3(6) yes 7_566 19_656
O(1) Gd(1) O(1) 100.0(8) yes 7_566 20_546
O(1) Gd(1) O(1) 80.0(8) yes 7_566 21_566
O(1) Gd(1) O(1) 139.3(6) yes 7_566 22_557
O(1) Gd(1) O(1) 112.3(7) yes 7_566 27_656
O(1) Gd(1) O(1) 67.7(8) yes 7_566 28_555
O(1) Gd(1) O(1) 130.7(3) yes 7_566 29_566
O(1) Gd(1) O(1) 80.0(8) yes 7_566 39_566
O(1) Gd(1) O(1) 90.0(6) yes 7_566 40_555
O(1) Gd(1) O(1) 145.7(6) yes 7_566 41_656
O(1) Gd(1) C(1) 90.0(5) yes 7_566 .
O(1) Gd(1) C(1) 155.3(2) yes 7_566 2_546
O(1) Gd(1) C(1) 65.3(2) yes 7_566 3_456
O(1) Gd(1) C(1) 24.7(2) yes 7_566 5_546
O(1) Gd(1) C(1) 114.7(2) yes 7_566 8_456
O(1) Gd(1) C(1) 90.0(5) yes 7_566 10_557
O(1) Gd(1) O(1) 180.0(11) yes 8_456 9_656
O(1) Gd(1) O(1) 67.7(5) yes 8_456 10_557
O(1) Gd(1) O(1) 145.7(8) yes 8_456 13_555
O(1) Gd(1) O(1) 80.0(6) yes 8_456 14_456
O(1) Gd(1) O(1) 90.0(5) yes 8_456 15_546
O(1) Gd(1) O(1) 145.7(8) yes 8_456 16_557
O(1) Gd(1) O(1) 80.0(6) yes 8_456 17_456
O(1) Gd(1) O(1) 100.0(6) yes 8_456 19_656
O(1) Gd(1) O(1) 40.7(5) yes 8_456 20_546
O(1) Gd(1) O(1) 139.3(5) yes 8_456 21_566
O(1) Gd(1) O(1) 34.3(8) yes 8_456 22_557
O(1) Gd(1) O(1) 49.3(7) yes 8_456 27_656
O(1) Gd(1) O(1) 67.7(5) yes 8_456 28_555
O(1) Gd(1) O(1) 112.3(7) yes 8_456 29_566
O(1) Gd(1) O(1) 90.0(5) yes 8_456 39_566
O(1) Gd(1) O(1) 34.3(8) yes 8_456 40_555
O(1) Gd(1) O(1) 100.0(6) yes 8_456 41_656
O(1) Gd(1) C(1) 114.7(5) yes 8_456 .
O(1) Gd(1) C(1) 90.0(6) yes 8_456 2_546
O(1) Gd(1) C(1) 155.3(9) yes 8_456 3_456
O(1) Gd(1) C(1) 90.0(6) yes 8_456 5_546
O(1) Gd(1) C(1) 24.7(9) yes 8_456 8_456
O(1) Gd(1) C(1) 65.3(5) yes 8_456 10_557
O(1) Gd(1) O(1) 112.3(5) yes 9_656 10_557
O(1) Gd(1) O(1) 34.3(8) yes 9_656 13_555
O(1) Gd(1) O(1) 100.0(6) yes 9_656 14_456
O(1) Gd(1) O(1) 90.0(5) yes 9_656 15_546
O(1) Gd(1) O(1) 34.3(8) yes 9_656 16_557
O(1) Gd(1) O(1) 100.0(6) yes 9_656 17_456
O(1) Gd(1) O(1) 80.0(6) yes 9_656 19_656
O(1) Gd(1) O(1) 139.3(5) yes 9_656 20_546
O(1) Gd(1) O(1) 40.7(5) yes 9_656 21_566
O(1) Gd(1) O(1) 145.7(8) yes 9_656 22_557
O(1) Gd(1) O(1) 130.7(7) yes 9_656 27_656
O(1) Gd(1) O(1) 112.3(5) yes 9_656 28_555
O(1) Gd(1) O(1) 67.7(7) yes 9_656 29_566
O(1) Gd(1) O(1) 90.0(5) yes 9_656 39_566
O(1) Gd(1) O(1) 145.7(8) yes 9_656 40_555
O(1) Gd(1) O(1) 80.0(6) yes 9_656 41_656
O(1) Gd(1) C(1) 65.3(5) yes 9_656 .
O(1) Gd(1) C(1) 90.0(6) yes 9_656 2_546
O(1) Gd(1) C(1) 24.7(8) yes 9_656 3_456
O(1) Gd(1) C(1) 90.0(6) yes 9_656 5_546
O(1) Gd(1) C(1) 155.3(8) yes 9_656 8_456
O(1) Gd(1) C(1) 114.7(5) yes 9_656 10_557
O(1) Gd(1) O(1) 100.0(6) yes 10_557 13_555
O(1) Gd(1) O(1) 40.7(8) yes 10_557 14_456
O(1) Gd(1) O(1) 145.7(6) yes 10_557 15_546
O(1) Gd(1) O(1) 80.0(6) yes 10_557 16_557
O(1) Gd(1) O(1) 90.0(8) yes 10_557 17_456
O(1) Gd(1) O(1) 139.3(8) yes 10_557 19_656
O(1) Gd(1) O(1) 34.3(6) yes 10_557 20_546
O(1) Gd(1) O(1) 145.7(6) yes 10_557 21_566
O(1) Gd(1) O(1) 80.0(6) yes 10_557 22_557
O(1) Gd(1) O(1) 112.3(5) yes 10_557 27_656
O(1) Gd(1) O(1) 49.3(8) yes 10_557 28_555
O(1) Gd(1) O(1) 67.7(7) yes 10_557 29_566
O(1) Gd(1) O(1) 34.3(6) yes 10_557 39_566
O(1) Gd(1) O(1) 100.0(6) yes 10_557 40_555
O(1) Gd(1) O(1) 90.0(8) yes 10_557 41_656
O(1) Gd(1) C(1) 155.3(6) yes 10_557 .
O(1) Gd(1) C(1) 65.3(9) yes 10_557 2_546
O(1) Gd(1) C(1) 90.0(6) yes 10_557 3_456
O(1) Gd(1) C(1) 114.7(9) yes 10_557 5_546
O(1) Gd(1) C(1) 90.0(6) yes 10_557 8_456
O(1) Gd(1) C(1) 24.7(6) yes 10_557 10_557
O(1) Gd(1) O(1) 112.3(5) yes 13_555 14_456
O(1) Gd(1) O(1) 112.3(6) yes 13_555 15_546
O(1) Gd(1) O(1) 49.3(8) yes 13_555 16_557
O(1) Gd(1) O(1) 67.7(5) yes 13_555 17_456
O(1) Gd(1) O(1) 67.7(5) yes 13_555 19_656
O(1) Gd(1) O(1) 112.3(6) yes 13_555 20_546
O(1) Gd(1) O(1) 67.7(6) yes 13_555 21_566
O(1) Gd(1) O(1) 180.0(11) yes 13_555 22_557
O(1) Gd(1) O(1) 145.7(8) yes 13_555 27_656
O(1) Gd(1) O(1) 80.0(6) yes 13_555 28_555
O(1) Gd(1) O(1) 90.0(6) yes 13_555 29_566
O(1) Gd(1) O(1) 67.7(6) yes 13_555 39_566
O(1) Gd(1) O(1) 130.7(8) yes 13_555 40_555
O(1) Gd(1) O(1) 112.3(5) yes 13_555 41_656
O(1) Gd(1) C(1) 90.0(5) yes 13_555 .
O(1) Gd(1) C(1) 114.7(5) yes 13_555 2_546
O(1) Gd(1) C(1) 24.7(5) yes 13_555 3_456
O(1) Gd(1) C(1) 65.3(5) yes 13_555 5_546
O(1) Gd(1) C(1) 155.3(5) yes 13_555 8_456
O(1) Gd(1) C(1) 90.0(5) yes 13_555 10_557
O(1) Gd(1) O(1) 112.3(8) yes 14_456 15_546
O(1) Gd(1) O(1) 67.7(5) yes 14_456 16_557
O(1) Gd(1) O(1) 130.7(8) yes 14_456 17_456
O(1) Gd(1) O(1) 0(359) yes 14_456 19_656
O(1) Gd(1) O(1) 67.7(8) yes 14_456 20_546
O(1) Gd(1) O(1) 112.3(8) yes 14_456 21_566
O(1) Gd(1) O(1) 67.7(5) yes 14_456 22_557
O(1) Gd(1) O(1) 100.0(6) yes 14_456 27_656
O(1) Gd(1) O(1) 90.0(8) yes 14_456 28_555
O(1) Gd(1) O(1) 34.3(6) yes 14_456 29_566
O(1) Gd(1) O(1) 67.7(8) yes 14_456 39_566
O(1) Gd(1) O(1) 112.3(5) yes 14_456 40_555
O(1) Gd(1) O(1) 49.3(8) yes 14_456 41_656
O(1) Gd(1) C(1) 114.7(5) yes 14_456 .
O(1) Gd(1) C(1) 24.7(9) yes 14_456 2_546
O(1) Gd(1) C(1) 90.0(3) yes 14_456 3_456
O(1) Gd(1) C(1) 155.3(9) yes 14_456 5_546
O(1) Gd(1) C(1) 90.0(3) yes 14_456 8_456
O(1) Gd(1) C(1) 65.3(5) yes 14_456 10_557
O(1) Gd(1) O(1) 112.3(6) yes 15_546 16_557
O(1) Gd(1) O(1) 112.3(8) yes 15_546 17_456
O(1) Gd(1) O(1) 67.7(8) yes 15_546 19_656
O(1) Gd(1) O(1) 130.7(3) yes 15_546 20_546
O(1) Gd(1) O(1) 49.3(3) yes 15_546 21_566
O(1) Gd(1) O(1) 67.7(6) yes 15_546 22_557
O(1) Gd(1) O(1) 40.7(5) yes 15_546 27_656
O(1) Gd(1) O(1) 145.7(6) yes 15_546 28_555
O(1) Gd(1) O(1) 100.0(8) yes 15_546 29_566
O(1) Gd(1) O(1) 180.0(9) yes 15_546 39_566
O(1) Gd(1) O(1) 67.7(6) yes 15_546 40_555
O(1) Gd(1) O(1) 67.7(8) yes 15_546 41_656
O(1) Gd(1) C(1) 24.7(2) yes 15_546 .
O(1) Gd(1) C(1) 90.0(9) yes 15_546 2_546
O(1) Gd(1) C(1) 114.7(7) yes 15_546 3_456
O(1) Gd(1) C(1) 90.0(9) yes 15_546 5_546
O(1) Gd(1) C(1) 65.3(7) yes 15_546 8_456
O(1) Gd(1) C(1) 155.3(2) yes 15_546 10_557
O(1) Gd(1) O(1) 112.3(5) yes 16_557 17_456
O(1) Gd(1) O(1) 112.3(5) yes 16_557 19_656
O(1) Gd(1) O(1) 112.3(6) yes 16_557 20_546
O(1) Gd(1) O(1) 67.7(6) yes 16_557 21_566
O(1) Gd(1) O(1) 130.7(8) yes 16_557 22_557
O(1) Gd(1) O(1) 145.7(8) yes 16_557 27_656
O(1) Gd(1) O(1) 100.0(6) yes 16_557 28_555
O(1) Gd(1) O(1) 40.7(6) yes 16_557 29_566
O(1) Gd(1) O(1) 67.7(6) yes 16_557 39_566
O(1) Gd(1) O(1) 180.0(11) yes 16_557 40_555
O(1) Gd(1) O(1) 67.7(5) yes 16_557 41_656
O(1) Gd(1) C(1) 90.0(5) yes 16_557 .
O(1) Gd(1) C(1) 65.3(5) yes 16_557 2_546
O(1) Gd(1) C(1) 24.7(5) yes 16_557 3_456
O(1) Gd(1) C(1) 114.7(5) yes 16_557 5_546
O(1) Gd(1) C(1) 155.3(5) yes 16_557 8_456
O(1) Gd(1) C(1) 90.0(5) yes 16_557 10_557
O(1) Gd(1) O(1) 49.3(8) yes 17_456 19_656
O(1) Gd(1) O(1) 67.7(8) yes 17_456 20_546
O(1) Gd(1) O(1) 112.3(8) yes 17_456 21_566
O(1) Gd(1) O(1) 112.3(5) yes 17_456 22_557
O(1) Gd(1) O(1) 100.0(6) yes 17_456 27_656
O(1) Gd(1) O(1) 40.7(8) yes 17_456 28_555
O(1) Gd(1) O(1) 145.7(6) yes 17_456 29_566
O(1) Gd(1) O(1) 67.7(8) yes 17_456 39_566
O(1) Gd(1) O(1) 67.7(5) yes 17_456 40_555
O(1) Gd(1) O(1) 180.0(8) yes 17_456 41_656
O(1) Gd(1) C(1) 114.7(5) yes 17_456 .
O(1) Gd(1) C(1) 155.3(9) yes 17_456 2_546
O(1) Gd(1) C(1) 90.0(3) yes 17_456 3_456
O(1) Gd(1) C(1) 24.7(9) yes 17_456 5_546
O(1) Gd(1) C(1) 90.0(3) yes 17_456 8_456
O(1) Gd(1) C(1) 65.3(5) yes 17_456 10_557
O(1) Gd(1) O(1) 112.3(8) yes 19_656 20_546
O(1) Gd(1) O(1) 67.7(8) yes 19_656 21_566
O(1) Gd(1) O(1) 112.3(5) yes 19_656 22_557
O(1) Gd(1) O(1) 80.0(6) yes 19_656 27_656
O(1) Gd(1) O(1) 90.0(8) yes 19_656 28_555
O(1) Gd(1) O(1) 145.7(6) yes 19_656 29_566
O(1) Gd(1) O(1) 112.3(8) yes 19_656 39_566
O(1) Gd(1) O(1) 67.7(5) yes 19_656 40_555
O(1) Gd(1) O(1) 130.7(8) yes 19_656 41_656
O(1) Gd(1) C(1) 65.3(5) yes 19_656 .
O(1) Gd(1) C(1) 155.3(9) yes 19_656 2_546
O(1) Gd(1) C(1) 90.0(3) yes 19_656 3_456
O(1) Gd(1) C(1) 24.7(9) yes 19_656 5_546
O(1) Gd(1) C(1) 90.0(3) yes 19_656 8_456
O(1) Gd(1) C(1) 114.7(5) yes 19_656 10_557
O(1) Gd(1) O(1) 180.0(9) yes 20_546 21_566
O(1) Gd(1) O(1) 67.7(6) yes 20_546 22_557
O(1) Gd(1) O(1) 90.0(5) yes 20_546 27_656
O(1) Gd(1) O(1) 34.3(6) yes 20_546 28_555
O(1) Gd(1) O(1) 100.0(8) yes 20_546 29_566
O(1) Gd(1) O(1) 49.3(3) yes 20_546 39_566
O(1) Gd(1) O(1) 67.7(6) yes 20_546 40_555
O(1) Gd(1) O(1) 112.3(8) yes 20_546 41_656
O(1) Gd(1) C(1) 155.3(2) yes 20_546 .
O(1) Gd(1) C(1) 90.0(9) yes 20_546 2_546
O(1) Gd(1) C(1) 114.7(7) yes 20_546 3_456
O(1) Gd(1) C(1) 90.0(9) yes 20_546 5_546
O(1) Gd(1) C(1) 65.3(7) yes 20_546 8_456
O(1) Gd(1) C(1) 24.7(2) yes 20_546 10_557
O(1) Gd(1) O(1) 112.3(6) yes 21_566 22_557
O(1) Gd(1) O(1) 90.0(5) yes 21_566 27_656
O(1) Gd(1) O(1) 145.7(6) yes 21_566 28_555
O(1) Gd(1) O(1) 80.0(8) yes 21_566 29_566
O(1) Gd(1) O(1) 130.7(3) yes 21_566 39_566
O(1) Gd(1) O(1) 112.3(6) yes 21_566 40_555
O(1) Gd(1) O(1) 67.7(8) yes 21_566 41_656
O(1) Gd(1) C(1) 24.7(2) yes 21_566 .
O(1) Gd(1) C(1) 90.0(9) yes 21_566 2_546
O(1) Gd(1) C(1) 65.3(7) yes 21_566 3_456
O(1) Gd(1) C(1) 90.0(9) yes 21_566 5_546
O(1) Gd(1) C(1) 114.7(7) yes 21_566 8_456
O(1) Gd(1) C(1) 155.3(2) yes 21_566 10_557
O(1) Gd(1) O(1) 34.3(8) yes 22_557 27_656
O(1) Gd(1) O(1) 100.0(6) yes 22_557 28_555
O(1) Gd(1) O(1) 90.0(6) yes 22_557 29_566
O(1) Gd(1) O(1) 112.3(6) yes 22_557 39_566
O(1) Gd(1) O(1) 49.3(8) yes 22_557 40_555
O(1) Gd(1) O(1) 67.7(5) yes 22_557 41_656
O(1) Gd(1) C(1) 90.0(5) yes 22_557 .
O(1) Gd(1) C(1) 65.3(5) yes 22_557 2_546
O(1) Gd(1) C(1) 155.3(5) yes 22_557 3_456
O(1) Gd(1) C(1) 114.7(5) yes 22_557 5_546
O(1) Gd(1) C(1) 24.7(5) yes 22_557 8_456
O(1) Gd(1) C(1) 90.0(5) yes 22_557 10_557
O(1) Gd(1) O(1) 112.3(5) yes 27_656 28_555
O(1) Gd(1) O(1) 112.3(7) yes 27_656 29_566
O(1) Gd(1) O(1) 139.3(5) yes 27_656 39_566
O(1) Gd(1) O(1) 34.3(8) yes 27_656 40_555
O(1) Gd(1) O(1) 80.0(6) yes 27_656 41_656
O(1) Gd(1) C(1) 65.3(5) yes 27_656 .
O(1) Gd(1) C(1) 90.0(6) yes 27_656 2_546
O(1) Gd(1) C(1) 155.3(8) yes 27_656 3_456
O(1) Gd(1) C(1) 90.0(6) yes 27_656 5_546
O(1) Gd(1) C(1) 24.7(8) yes 27_656 8_456
O(1) Gd(1) C(1) 114.7(5) yes 27_656 10_557
O(1) Gd(1) O(1) 112.3(8) yes 28_555 29_566
O(1) Gd(1) O(1) 34.3(6) yes 28_555 39_566
O(1) Gd(1) O(1) 80.0(6) yes 28_555 40_555
O(1) Gd(1) O(1) 139.3(8) yes 28_555 41_656
O(1) Gd(1) C(1) 155.3(6) yes 28_555 .
O(1) Gd(1) C(1) 114.7(9) yes 28_555 2_546
O(1) Gd(1) C(1) 90.0(6) yes 28_555 3_456
O(1) Gd(1) C(1) 65.3(9) yes 28_555 5_546
O(1) Gd(1) C(1) 90.0(6) yes 28_555 8_456
O(1) Gd(1) C(1) 24.7(6) yes 28_555 10_557
O(1) Gd(1) O(1) 80.0(8) yes 29_566 39_566
O(1) Gd(1) O(1) 139.3(6) yes 29_566 40_555
O(1) Gd(1) O(1) 34.3(6) yes 29_566 41_656
O(1) Gd(1) C(1) 90.0(5) yes 29_566 .
O(1) Gd(1) C(1) 24.7(2) yes 29_566 2_546
O(1) Gd(1) C(1) 65.3(2) yes 29_566 3_456
O(1) Gd(1) C(1) 155.3(2) yes 29_566 5_546
O(1) Gd(1) C(1) 114.7(2) yes 29_566 8_456
O(1) Gd(1) C(1) 90.0(5) yes 29_566 10_557
O(1) Gd(1) O(1) 112.3(6) yes 39_566 40_555
O(1) Gd(1) O(1) 112.3(8) yes 39_566 41_656
O(1) Gd(1) C(1) 155.3(2) yes 39_566 .
O(1) Gd(1) C(1) 90.0(9) yes 39_566 2_546
O(1) Gd(1) C(1) 65.3(7) yes 39_566 3_456
O(1) Gd(1) C(1) 90.0(9) yes 39_566 5_546
O(1) Gd(1) C(1) 114.7(7) yes 39_566 8_456
O(1) Gd(1) C(1) 24.7(2) yes 39_566 10_557
O(1) Gd(1) O(1) 112.3(5) yes 40_555 41_656
O(1) Gd(1) C(1) 90.0(5) yes 40_555 .
O(1) Gd(1) C(1) 114.7(5) yes 40_555 2_546
O(1) Gd(1) C(1) 155.3(5) yes 40_555 3_456
O(1) Gd(1) C(1) 65.3(5) yes 40_555 5_546
O(1) Gd(1) C(1) 24.7(5) yes 40_555 8_456
O(1) Gd(1) C(1) 90.0(5) yes 40_555 10_557
O(1) Gd(1) C(1) 65.3(5) yes 41_656 .
O(1) Gd(1) C(1) 24.7(9) yes 41_656 2_546
O(1) Gd(1) C(1) 90.0(3) yes 41_656 3_456
O(1) Gd(1) C(1) 155.3(9) yes 41_656 5_546
O(1) Gd(1) C(1) 90.0(3) yes 41_656 8_456
O(1) Gd(1) C(1) 114.7(5) yes 41_656 10_557
C(1) Gd(1) C(1) 90.0(7) yes . 2_546
C(1) Gd(1) C(1) 90.0(7) yes . 3_456
C(1) Gd(1) C(1) 90.0(7) yes . 5_546
C(1) Gd(1) C(1) 90.0(7) yes . 8_456
C(1) Gd(1) C(1) 180(254) yes . 10_557
C(1) Gd(1) C(1) 90.0000 yes 2_546 3_456
C(1) Gd(1) C(1) 180.0(10) yes 2_546 5_546
C(1) Gd(1) C(1) 90.0000 yes 2_546 8_456
C(1) Gd(1) C(1) 90.0(7) yes 2_546 10_557
C(1) Gd(1) C(1) 90.0000 yes 3_456 5_546
C(1) Gd(1) C(1) 0(253) yes 3_456 8_456
C(1) Gd(1) C(1) 90.0(7) yes 3_456 10_557
C(1) Gd(1) C(1) 90.0000 yes 5_546 8_456
C(1) Gd(1) C(1) 90.0(7) yes 5_546 10_557
C(1) Gd(1) C(1) 90.0(7) yes 8_456 10_557
N(1) Co(1) N(1) 180.0000 yes . 10_657
N(1) Co(1) N(1) 90.0(5) yes . 98_545
N(1) Co(1) N(1) 90.0(5) yes . 101_546
N(1) Co(1) N(1) 90.0(5) yes . 147_446
N(1) Co(1) N(1) 90.0(5) yes . 152_456
N(1) Co(1) N(1) 90.0(5) yes 10_657 98_545
N(1) Co(1) N(1) 90.0(5) yes 10_657 101_546
N(1) Co(1) N(1) 90.0(5) yes 10_657 147_446
N(1) Co(1) N(1) 90.0(5) yes 10_657 152_456
N(1) Co(1) N(1) 180.0(7) yes 98_545 101_546
N(1) Co(1) N(1) 90.0000 yes 98_545 147_446
N(1) Co(1) N(1) 90.0000 yes 98_545 152_456
N(1) Co(1) N(1) 90.0000 yes 101_546 147_446
N(1) Co(1) N(1) 90.0000 yes 101_546 152_456
N(1) Co(1) N(1) 180.0(7) yes 147_446 152_456
Gd(1) O(1) O(1) 72.8(13) yes . 15_546
Gd(1) O(1) O(1) 69.7(12) yes . 19_656
Gd(1) O(1) O(1) 72.8(13) yes . 21_566
Gd(1) O(1) C(1) 96(2) yes . .
O(1) O(1) O(1) 120.0(15) yes 15_546 19_656
O(1) O(1) O(1) 90.0(18) yes 15_546 21_566
O(1) O(1) C(1) 52.5(14) yes 15_546 .
O(1) O(1) O(1) 120.0(15) yes 19_656 21_566
O(1) O(1) C(1) 166(2) yes 19_656 .
O(1) O(1) C(1) 52.5(14) yes 21_566 .
Co(1) N(1) C(4) 120.9(19) yes . .
Co(1) N(1) C(4) 120.9(19) yes . 12_557
Co(1) N(1) C(4) 120.9(15) yes . 15_546
Co(1) N(1) C(4) 120.9(15) yes . 18_546
C(4) N(1) C(4) 118(2) yes . 12_557
C(4) N(1) C(4) 75(2) yes . 15_546
C(4) N(1) C(4) 75(2) yes . 18_546
C(4) N(1) C(4) 75(2) yes 12_557 15_546
C(4) N(1) C(4) 75(2) yes 12_557 18_546
C(4) N(1) C(4) 118(2) yes 15_546 18_546
Gd(1) C(1) O(1) 59.5(19) yes . .
Gd(1) C(1) O(1) 59.5(19) yes . 4_557
Gd(1) C(1) O(1) 59.5(18) yes . 15_546
Gd(1) C(1) O(1) 59.5(18) yes . 21_566
Gd(1) C(1) C(2) 0(180) yes . .
O(1) C(1) O(1) 119(3) yes . 4_557
O(1) C(1) O(1) 75.0(19) yes . 15_546
O(1) C(1) O(1) 75.0(19) yes . 21_566
O(1) C(1) C(2) 120.5(19) yes . .
O(1) C(1) O(1) 75.0(19) yes 4_557 15_546
O(1) C(1) O(1) 75.0(19) yes 4_557 21_566
O(1) C(1) C(2) 120.5(19) yes 4_557 .
O(1) C(1) O(1) 119(3) yes 15_546 21_566
O(1) C(1) C(2) 120.5(18) yes 15_546 .
O(1) C(1) C(2) 120.5(18) yes 21_566 .
C(1) C(2) C(3) 114(2) yes . .
C(1) C(2) C(3) 114(2) yes . 12_557
C(1) C(2) C(3) 113.5(19) yes . 15_546
C(1) C(2) C(3) 113.5(19) yes . 18_546
C(3) C(2) C(3) 133(3) yes . 12_557
C(3) C(2) C(3) 81(2) yes . 15_546
C(3) C(2) C(3) 81(2) yes . 18_546
C(3) C(2) C(3) 81(2) yes 12_557 15_546
C(3) C(2) C(3) 81(2) yes 12_557 18_546
C(3) C(2) C(3) 133(3) yes 15_546 18_546
C(2) C(3) C(3) 50(2) yes . 15_546
C(2) C(3) C(3) 50(2) yes . 18_546
C(2) C(3) C(4) 111(4) yes . .
C(3) C(3) C(3) 90(3) yes 15_546 18_546
C(3) C(3) C(4) 89(2) yes 15_546 .
C(3) C(3) C(4) 89(2) yes 18_546 .
N(1) C(4) C(3) 123(4) yes . .
N(1) C(4) C(4) 53(2) yes . 15_546
N(1) C(4) C(4) 53(2) yes . 18_546
C(3) C(4) C(4) 91(2) yes . 15_546
C(3) C(4) C(4) 91(2) yes . 18_546
C(4) C(4) C(4) 90(3) yes 15_546 18_546

loop_
_geom_bond_atom_site_label_1
_geom_bond_atom_site_label_2
_geom_bond_distance
_geom_bond_publ_flag
_geom_bond_site_symmetry_2
Gd(1) O(1) 2.46(2) yes .
Gd(1) O(1) 2.46(2) yes 2_546
Gd(1) O(1) 2.462(10) yes 3_456
Gd(1) O(1) 2.46(2) yes 4_557
Gd(1) O(1) 2.46(2) yes 5_546
Gd(1) O(1) 2.46(2) yes 7_566
Gd(1) O(1) 2.462(10) yes 8_456
Gd(1) O(1) 2.462(10) yes 9_656
Gd(1) O(1) 2.46(2) yes 10_557
Gd(1) O(1) 2.462(11) yes 13_555
Gd(1) O(1) 2.46(2) yes 14_456
Gd(1) O(1) 2.46(2) yes 15_546
Gd(1) O(1) 2.462(11) yes 16_557
Gd(1) O(1) 2.46(2) yes 17_456
Gd(1) O(1) 2.46(2) yes 19_656
Gd(1) O(1) 2.46(2) yes 20_546
Gd(1) O(1) 2.46(2) yes 21_566
Gd(1) O(1) 2.462(11) yes 22_557
Gd(1) O(1) 2.462(10) yes 27_656
Gd(1) O(1) 2.46(2) yes 28_555
Gd(1) O(1) 2.46(2) yes 29_566
Gd(1) O(1) 2.46(2) yes 39_566
Gd(1) O(1) 2.462(11) yes 40_555
Gd(1) O(1) 2.46(2) yes 41_656
Gd(1) C(1) 2.84(3) yes .
Gd(1) C(1) 2.8435(2) yes 2_546
Gd(1) C(1) 2.8435(2) yes 3_456
Gd(1) C(1) 2.8435(2) yes 5_546
Gd(1) C(1) 2.8435(2) yes 8_456
Gd(1) C(1) 2.84(3) yes 10_557
Co(1) N(1) 1.888(17) yes .
Co(1) N(1) 1.888(17) yes 10_657
Co(1) N(1) 1.88784(8) yes 98_545
Co(1) N(1) 1.88784(8) yes 101_546
Co(1) N(1) 1.88784(8) yes 147_446
Co(1) N(1) 1.88784(8) yes 152_456
O(1) O(1) 1.45(2) yes 15_546
O(1) O(1) 1.71(3) yes 19_656
O(1) O(1) 1.45(2) yes 21_566
O(1) C(1) 1.19(3) yes .
N(1) C(4) 1.30(5) yes .
N(1) C(4) 1.30(5) yes 12_557
N(1) C(4) 1.30(2) yes 15_546
N(1) C(4) 1.30(2) yes 18_546
C(1) C(2) 1.63(4) yes .
C(2) C(3) 1.28(5) yes .
C(2) C(3) 1.28(5) yes 12_557
C(2) C(3) 1.276(19) yes 15_546
C(2) C(3) 1.276(19) yes 18_546
C(3) C(3) 1.65(5) yes 15_546
C(3) C(3) 1.65(5) yes 18_546
C(3) C(4) 1.46(5) yes .
C(4) C(4) 1.58(5) yes 15_546
C(4) C(4) 1.58(5) yes 18_546

loop_
_geom_contact_atom_site_label_1
_geom_contact_atom_site_label_2
_geom_contact_distance
_geom_contact_site_symmetry_2
Co(1) C(4) 2.79(3) 20_646
Co(1) C(4) 2.79(3) 25_657
Co(1) C(4) 2.79(3) 42_666
Co(1) C(4) 2.788(14) 107_546
Co(1) C(4) 2.79(2) 110_455
Co(1) C(4) 2.79(2) 113_456
Co(1) C(4) 2.79(2) 119_456
Co(1) C(4) 2.788(14) 125_565
Co(1) C(4) 2.79(2) 137_655
Co(1) C(4) 2.79(4) 150_446
Co(1) C(4) 2.79(5) 157_545
Co(1) C(4) 2.79(5) 166_557
Co(1) C(4) 2.79(5) 168_547
Co(1) C(4) 2.79(4) 174_656
Co(1) C(4) 2.79(5) 181_557
N(1) C(4) 2.670(11) 107_546
N(1) C(4) 3.37(2) 110_455
N(1) C(4) 3.37(2) 113_456
N(1) C(4) 3.37(2) 119_456
N(1) C(4) 2.670(11) 125_565
N(1) C(4) 3.37(2) 137_655
N(1) C(4) 3.37(4) 150_446
N(1) C(4) 2.67(5) 168_547
N(1) C(4) 3.37(4) 174_656
N(1) C(4) 2.67(5) 181_557
C(3) C(4) 3.21(5) 181_557
C(4) C(3) 3.21(7) 181_557
C(4) C(4) 3.14(3) 107_546
C(4) C(4) 3.14(3) 125_565
C(4) C(4) 3.14(5) 174_656
C(4) C(4) 2.04(6) 181_557

loop_
_geom_torsion_atom_site_label_1
_geom_torsion_atom_site_label_2
_geom_torsion_atom_site_label_3
_geom_torsion_atom_site_label_4
_geom_torsion
_geom_torsion_site_symmetry_1
_geom_torsion_site_symmetry_3
_geom_torsion_site_symmetry_4
O(1) Gd(1) O(1) C(1) 101(2) . 2_546 2_546
O(1) Gd(1) O(1) C(1) -26.8(3) 2_546 . .
O(1) Gd(1) O(1) O(1) 20.9(11) 2_546 . 15_546
O(1) Gd(1) O(1) O(1) 153.2(3) 2_546 . 19_656
O(1) Gd(1) O(1) O(1) -74.6(10) 2_546 . 21_566
O(1) Gd(1) O(1) C(1) -26.8(17) . 3_456 3_456
O(1) Gd(1) O(1) C(1) 100.9(7) 3_456 . .
O(1) Gd(1) O(1) O(1) 148.6(11) 3_456 . 15_546
O(1) Gd(1) O(1) O(1) -79.1(7) 3_456 . 19_656
O(1) Gd(1) O(1) O(1) 53.1(13) 3_456 . 21_566
O(1) Gd(1) O(1) O(1) -47.7(10) . 4_557 15_546
O(1) Gd(1) O(1) O(1) 47.7(10) . 4_557 21_566
O(1) Gd(1) O(1) O(1) 47.7(10) 4_557 . 15_546
O(1) Gd(1) O(1) O(1) -47.7(10) 4_557 . 21_566
O(1) Gd(1) O(1) C(1) -79(2) . 5_546 5_546
O(1) Gd(1) O(1) O(1) -31.4(10) . 5_546 19_656
O(1) Gd(1) O(1) C(1) -153.2(3) 5_546 . .
O(1) Gd(1) O(1) O(1) -105.4(10) 5_546 . 15_546
O(1) Gd(1) O(1) O(1) 26.8(3) 5_546 . 19_656
O(1) Gd(1) O(1) O(1) 159.1(11) 5_546 . 21_566
O(1) Gd(1) O(1) O(1) 31.4(10) . 7_566 19_656
O(1) Gd(1) O(1) C(1) 153.2(3) 7_566 . .
O(1) Gd(1) O(1) O(1) -159.1(11) 7_566 . 15_546
O(1) Gd(1) O(1) O(1) -26.8(3) 7_566 . 19_656
O(1) Gd(1) O(1) O(1) 105.4(10) 7_566 . 21_566
O(1) Gd(1) O(1) C(1) 26.8(17) . 8_456 8_456
O(1) Gd(1) O(1) C(1) -100.9(7) 8_456 . .
O(1) Gd(1) O(1) O(1) -53.1(13) 8_456 . 15_546
O(1) Gd(1) O(1) O(1) 79.1(7) 8_456 . 19_656
O(1) Gd(1) O(1) O(1) -148.6(11) 8_456 . 21_566
O(1) Gd(1) O(1) O(1) -26.8(12) . 9_656 21_566
O(1) Gd(1) O(1) C(1) 79.1(7) 9_656 . .
O(1) Gd(1) O(1) O(1) 126.9(13) 9_656 . 15_546
O(1) Gd(1) O(1) O(1) -100.9(7) 9_656 . 19_656
O(1) Gd(1) O(1) O(1) 31.4(11) 9_656 . 21_566
O(1) Gd(1) O(1) C(1) 112.7(5) 13_555 . .
O(1) Gd(1) O(1) O(1) 160.4(12) 13_555 . 15_546
O(1) Gd(1) O(1) O(1) -67.3(5) 13_555 . 19_656
O(1) Gd(1) O(1) O(1) 64.9(11) 13_555 . 21_566
O(1) Gd(1) O(1) O(1) 47.7(10) 14_456 . 15_546
O(1) Gd(1) O(1) O(1) -47.7(10) 14_456 . 21_566
O(1) Gd(1) O(1) C(1) 47.7(11) . 15_546 .
O(1) Gd(1) O(1) C(1) -47.7(10) 15_546 . .
O(1) Gd(1) O(1) O(1) 132.3(10) 15_546 . 19_656
O(1) Gd(1) O(1) O(1) -95.5(17) 15_546 . 21_566
O(1) Gd(1) O(1) C(1) 67.3(5) 16_557 . .
O(1) Gd(1) O(1) O(1) 115.1(11) 16_557 . 15_546
O(1) Gd(1) O(1) O(1) -112.7(5) 16_557 . 19_656
O(1) Gd(1) O(1) O(1) 19.6(12) 16_557 . 21_566
O(1) Gd(1) O(1) O(1) -132.3(10) 17_456 . 15_546
O(1) Gd(1) O(1) O(1) 132.3(10) 17_456 . 21_566
O(1) Gd(1) O(1) O(1) -132.3(10) 19_656 . 15_546
O(1) Gd(1) O(1) O(1) 132.3(10) 19_656 . 21_566
O(1) Gd(1) O(1) C(1) -132.3(10) 20_546 . .
O(1) Gd(1) O(1) O(1) -84.5(17) 20_546 . 15_546
O(1) Gd(1) O(1) O(1) 47.7(10) 20_546 . 19_656
O(1) Gd(1) O(1) C(1) -47.7(11) . 21_566 .
O(1) Gd(1) O(1) C(1) 47.7(10) 21_566 . .
O(1) Gd(1) O(1) O(1) 95.5(17) 21_566 . 15_546
O(1) Gd(1) O(1) O(1) -132.3(10) 21_566 . 19_656
O(1) Gd(1) O(1) C(1) -67.3(5) 22_557 . .
O(1) Gd(1) O(1) O(1) -19.6(12) 22_557 . 15_546
O(1) Gd(1) O(1) O(1) 112.7(5) 22_557 . 19_656
O(1) Gd(1) O(1) O(1) -115.1(11) 22_557 . 21_566
O(1) Gd(1) O(1) O(1) 26.8(12) . 27_656 15_546
O(1) Gd(1) O(1) C(1) -79.1(7) 27_656 . .
O(1) Gd(1) O(1) O(1) -31.4(11) 27_656 . 15_546
O(1) Gd(1) O(1) O(1) 100.9(7) 27_656 . 19_656
O(1) Gd(1) O(1) O(1) -126.9(13) 27_656 . 21_566
O(1) Gd(1) O(1) O(1) -132.3(10) 28_555 . 15_546
O(1) Gd(1) O(1) O(1) 132.3(10) 28_555 . 21_566
O(1) Gd(1) O(1) C(1) 26.8(3) 29_566 . .
O(1) Gd(1) O(1) O(1) 74.6(10) 29_566 . 15_546
O(1) Gd(1) O(1) O(1) -153.2(3) 29_566 . 19_656
O(1) Gd(1) O(1) O(1) -20.9(11) 29_566 . 21_566
O(1) Gd(1) O(1) C(1) 132.3(10) 39_566 . .
O(1) Gd(1) O(1) O(1) -47.7(10) 39_566 . 19_656
O(1) Gd(1) O(1) O(1) 84.5(17) 39_566 . 21_566
O(1) Gd(1) O(1) C(1) -112.7(5) 40_555 . .
O(1) Gd(1) O(1) O(1) -64.9(11) 40_555 . 15_546
O(1) Gd(1) O(1) O(1) 67.3(5) 40_555 . 19_656
O(1) Gd(1) O(1) O(1) -160.4(12) 40_555 . 21_566
O(1) Gd(1) O(1) O(1) 47.7(10) 41_656 . 15_546
O(1) Gd(1) O(1) O(1) -47.7(10) 41_656 . 21_566
O(1) Gd(1) C(1) O(1) -90.0(15) . . 15_546
O(1) Gd(1) C(1) O(1) 90.0(15) . . 21_566
C(1) Gd(1) O(1) O(1) 47.7(10) . . 15_546
C(1) Gd(1) O(1) O(1) -47.7(10) . . 21_566
O(1) Gd(1) C(1) O(1) -90(2) . 2_546 2_546
C(1) Gd(1) O(1) O(1) 47.7(10) 2_546 . 15_546
C(1) Gd(1) O(1) O(1) -47.7(10) 2_546 . 21_566
O(1) Gd(1) C(1) O(1) 155.3(16) . 3_456 3_456
C(1) Gd(1) O(1) C(1) 90.0(3) 3_456 . .
C(1) Gd(1) O(1) O(1) 137.7(10) 3_456 . 15_546
C(1) Gd(1) O(1) O(1) -90.0(3) 3_456 . 19_656
C(1) Gd(1) O(1) O(1) 42.3(10) 3_456 . 21_566
O(1) Gd(1) C(1) O(1) 90(2) . 5_546 5_546
C(1) Gd(1) O(1) O(1) -132.3(10) 5_546 . 15_546
C(1) Gd(1) O(1) O(1) 132.3(10) 5_546 . 21_566
O(1) Gd(1) C(1) O(1) -155.3(16) . 8_456 8_456
C(1) Gd(1) O(1) C(1) -90.0(3) 8_456 . .
C(1) Gd(1) O(1) O(1) -42.3(10) 8_456 . 15_546
C(1) Gd(1) O(1) O(1) 90.0(3) 8_456 . 19_656
C(1) Gd(1) O(1) O(1) -137.7(10) 8_456 . 21_566
C(1) Gd(1) O(1) O(1) -132.3(10) 10_557 . 15_546
C(1) Gd(1) O(1) O(1) 132.3(10) 10_557 . 21_566
O(1) Gd(1) O(1) C(1) 100.9(14) 2_546 3_456 3_456
O(1) Gd(1) O(1) C(1) -27(2) 3_456 2_546 2_546
O(1) Gd(1) O(1) O(1) 105.4(10) 2_546 4_557 15_546
O(1) Gd(1) O(1) O(1) -159.1(11) 2_546 4_557 21_566
O(1) Gd(1) O(1) C(1) 153.2(3) 2_546 4_557 .
O(1) Gd(1) O(1) C(1) 79(2) 4_557 2_546 2_546
O(1) Gd(1) O(1) O(1) -132.3(11) 2_546 5_546 19_656
O(1) Gd(1) O(1) C(1) -79.1(14) 2_546 8_456 8_456
O(1) Gd(1) O(1) C(1) -153(2) 8_456 2_546 2_546
O(1) Gd(1) O(1) O(1) 79.1(13) 2_546 9_656 21_566
O(1) Gd(1) O(1) C(1) 27(2) 9_656 2_546 2_546
O(1) Gd(1) O(1) C(1) -153.2(3) 2_546 10_557 10_557
O(1) Gd(1) O(1) C(1) -79(2) 10_557 2_546 2_546
O(1) Gd(1) O(1) O(1) -160.4(11) 2_546 15_546 .
O(1) Gd(1) O(1) C(1) -112.7(14) 2_546 15_546 .
O(1) Gd(1) O(1) C(1) 113(2) 15_546 2_546 2_546
O(1) Gd(1) O(1) C(1) -132(2) 17_456 2_546 2_546
O(1) Gd(1) O(1) O(1) -47.7(9) 2_546 19_656 .
O(1) Gd(1) O(1) C(1) 132(2) 19_656 2_546 2_546
O(1) Gd(1) O(1) C(1) -113(2) 20_546 2_546 2_546
O(1) Gd(1) O(1) O(1) 115.1(11) 2_546 21_566 .
O(1) Gd(1) O(1) C(1) 67.3(14) 2_546 21_566 .
O(1) Gd(1) O(1) C(1) 67(2) 21_566 2_546 2_546
O(1) Gd(1) O(1) O(1) -100.9(13) 2_546 27_656 15_546
O(1) Gd(1) O(1) C(1) 153(2) 27_656 2_546 2_546
O(1) Gd(1) O(1) C(1) -101(2) 28_555 2_546 2_546
O(1) Gd(1) O(1) C(1) -67(2) 39_566 2_546 2_546
O(1) Gd(1) O(1) C(1) 48(2) 41_656 2_546 2_546
O(1) Gd(1) C(1) O(1) 155.3(2) 2_546 . .
O(1) Gd(1) C(1) O(1) -24.7(2) 2_546 . 4_557
O(1) Gd(1) C(1) O(1) 65.3(15) 2_546 . 15_546
O(1) Gd(1) C(1) O(1) -114.7(15) 2_546 . 21_566
C(1) Gd(1) O(1) C(1) 90(2) . 2_546 2_546
O(1) Gd(1) C(1) O(1) -90.0(16) 2_546 3_456 3_456
O(1) Gd(1) C(1) O(1) 90.0(16) 2_546 8_456 8_456
O(1) Gd(1) C(1) O(1) 24.7(2) 2_546 10_557 10_557
C(1) Gd(1) O(1) C(1) -90(2) 10_557 2_546 2_546
O(1) Gd(1) O(1) O(1) -148.6(11) 3_456 4_557 15_546
O(1) Gd(1) O(1) O(1) -53.1(13) 3_456 4_557 21_566
O(1) Gd(1) O(1) C(1) -100.9(7) 3_456 4_557 .
O(1) Gd(1) O(1) C(1) 26.8(17) 4_557 3_456 3_456
O(1) Gd(1) O(1) C(1) 27(2) 3_456 5_546 5_546
O(1) Gd(1) O(1) O(1) 74.6(12) 3_456 5_546 19_656
O(1) Gd(1) O(1) C(1) -100.9(14) 5_546 3_456 3_456
O(1) Gd(1) O(1) O(1) 159.1(12) 3_456 7_566 19_656
O(1) Gd(1) O(1) C(1) -79.1(14) 7_566 3_456 3_456
O(1) Gd(1) O(1) C(1) 79.1(7) 3_456 10_557 10_557
O(1) Gd(1) O(1) C(1) 153.2(17) 10_557 3_456 3_456
O(1) Gd(1) O(1) C(1) -47.7(14) 13_555 3_456 3_456
O(1) Gd(1) O(1) C(1) 112.7(15) 14_456 3_456 3_456
O(1) Gd(1) O(1) O(1) -47.7(18) 3_456 15_546 .
O(1) Gd(1) O(1) C(1) 47.7(13) 16_557 3_456 3_456
O(1) Gd(1) O(1) C(1) -112.7(15) 17_456 3_456 3_456
O(1) Gd(1) O(1) O(1) 112.7(5) 3_456 19_656 .
O(1) Gd(1) O(1) C(1) -67.3(15) 19_656 3_456 3_456
O(1) Gd(1) O(1) O(1) -132.3(12) 3_456 21_566 .
O(1) Gd(1) O(1) C(1) 132.3(14) 22_557 3_456 3_456
O(1) Gd(1) O(1) C(1) -153.2(17) 28_555 3_456 3_456
O(1) Gd(1) O(1) C(1) 79.1(14) 29_566 3_456 3_456
O(1) Gd(1) O(1) C(1) -132.3(14) 40_555 3_456 3_456
O(1) Gd(1) O(1) C(1) 67.3(15) 41_656 3_456 3_456
O(1) Gd(1) C(1) O(1) -90.0(6) 3_456 . .
O(1) Gd(1) C(1) O(1) 90.0(6) 3_456 . 4_557
O(1) Gd(1) C(1) O(1) 155(2) 3_456 2_546 2_546
C(1) Gd(1) O(1) C(1) 90.0(15) 2_546 3_456 3_456
O(1) Gd(1) C(1) O(1) -155(2) 3_456 5_546 5_546
C(1) Gd(1) O(1) C(1) -90.0(15) 5_546 3_456 3_456
O(1) Gd(1) C(1) O(1) -90.0(6) 3_456 10_557 10_557
O(1) Gd(1) O(1) C(1) -101(2) 4_557 5_546 5_546
O(1) Gd(1) O(1) O(1) -53.1(10) 4_557 5_546 19_656
O(1) Gd(1) O(1) O(1) -20.9(11) 5_546 4_557 15_546
O(1) Gd(1) O(1) O(1) 74.6(10) 5_546 4_557 21_566
O(1) Gd(1) O(1) C(1) 26.8(3) 5_546 4_557 .
O(1) Gd(1) O(1) O(1) 53.1(10) 4_557 7_566 19_656
O(1) Gd(1) O(1) O(1) -74.6(10) 7_566 4_557 15_546
O(1) Gd(1) O(1) O(1) 20.9(11) 7_566 4_557 21_566
O(1) Gd(1) O(1) C(1) -26.8(3) 7_566 4_557 .
O(1) Gd(1) O(1) C(1) -26.8(17) 4_557 8_456 8_456
O(1) Gd(1) O(1) O(1) 53.1(13) 8_456 4_557 15_546
O(1) Gd(1) O(1) O(1) 148.6(11) 8_456 4_557 21_566
O(1) Gd(1) O(1) C(1) 100.9(7) 8_456 4_557 .
O(1) Gd(1) O(1) O(1) 26.8(12) 4_557 9_656 21_566
O(1) Gd(1) O(1) O(1) -126.9(13) 9_656 4_557 15_546
O(1) Gd(1) O(1) O(1) -31.4(11) 9_656 4_557 21_566
O(1) Gd(1) O(1) C(1) -79.1(7) 9_656 4_557 .
O(1) Gd(1) O(1) O(1) 132.3(10) 10_557 4_557 15_546
O(1) Gd(1) O(1) O(1) -132.3(10) 10_557 4_557 21_566
O(1) Gd(1) O(1) O(1) -115.1(11) 13_555 4_557 15_546
O(1) Gd(1) O(1) O(1) -19.6(12) 13_555 4_557 21_566
O(1) Gd(1) O(1) C(1) -67.3(5) 13_555 4_557 .
O(1) Gd(1) O(1) O(1) 132.3(10) 14_456 4_557 15_546
O(1) Gd(1) O(1) O(1) -132.3(10) 14_456 4_557 21_566
O(1) Gd(1) O(1) O(1) -95.5(12) 4_557 15_546 .
O(1) Gd(1) O(1) C(1) -47.7(11) 4_557 15_546 .
O(1) Gd(1) O(1) O(1) 95.5(17) 15_546 4_557 21_566
O(1) Gd(1) O(1) C(1) 47.7(10) 15_546 4_557 .
O(1) Gd(1) O(1) O(1) -47.7(10) 17_456 4_557 15_546
O(1) Gd(1) O(1) O(1) 47.7(10) 17_456 4_557 21_566
O(1) Gd(1) O(1) O(1) -47.7(10) 19_656 4_557 15_546
O(1) Gd(1) O(1) O(1) 47.7(10) 19_656 4_557 21_566
O(1) Gd(1) O(1) O(1) 84.5(17) 20_546 4_557 15_546
O(1) Gd(1) O(1) C(1) 132.3(10) 20_546 4_557 .
O(1) Gd(1) O(1) O(1) 95.5(12) 4_557 21_566 .
O(1) Gd(1) O(1) C(1) 47.7(11) 4_557 21_566 .
O(1) Gd(1) O(1) O(1) -95.5(17) 21_566 4_557 15_546
O(1) Gd(1) O(1) C(1) -47.7(10) 21_566 4_557 .
O(1) Gd(1) O(1) O(1) 64.9(11) 22_557 4_557 15_546
O(1) Gd(1) O(1) O(1) 160.4(12) 22_557 4_557 21_566
O(1) Gd(1) O(1) C(1) 112.7(5) 22_557 4_557 .
O(1) Gd(1) O(1) O(1) -26.8(12) 4_557 27_656 15_546
O(1) Gd(1) O(1) O(1) 31.4(11) 27_656 4_557 15_546
O(1) Gd(1) O(1) O(1) 126.9(13) 27_656 4_557 21_566
O(1) Gd(1) O(1) C(1) 79.1(7) 27_656 4_557 .
O(1) Gd(1) O(1) O(1) 159.1(11) 29_566 4_557 15_546
O(1) Gd(1) O(1) O(1) -105.4(10) 29_566 4_557 21_566
O(1) Gd(1) O(1) C(1) -153.2(3) 29_566 4_557 .
O(1) Gd(1) O(1) O(1) -84.5(17) 39_566 4_557 21_566
O(1) Gd(1) O(1) C(1) -132.3(10) 39_566 4_557 .
O(1) Gd(1) O(1) O(1) 132.3(10) 41_656 4_557 15_546
O(1) Gd(1) O(1) O(1) -132.3(10) 41_656 4_557 21_566
O(1) Gd(1) C(1) O(1) 90.0(15) 4_557 . 15_546
O(1) Gd(1) C(1) O(1) -90.0(15) 4_557 . 21_566
C(1) Gd(1) O(1) O(1) -47.7(10) . 4_557 15_546
C(1) Gd(1) O(1) O(1) 47.7(10) . 4_557 21_566
O(1) Gd(1) C(1) O(1) -90(2) 4_557 2_546 2_546
C(1) Gd(1) O(1) O(1) 132.3(10) 2_546 4_557 15_546
C(1) Gd(1) O(1) O(1) -132.3(10) 2_546 4_557 21_566
O(1) Gd(1) C(1) O(1) -155.3(16) 4_557 3_456 3_456
C(1) Gd(1) O(1) O(1) -137.7(10) 3_456 4_557 15_546
C(1) Gd(1) O(1) O(1) -42.3(10) 3_456 4_557 21_566
C(1) Gd(1) O(1) C(1) -90.0(3) 3_456 4_557 .
O(1) Gd(1) C(1) O(1) 90(2) 4_557 5_546 5_546
C(1) Gd(1) O(1) O(1) -47.7(10) 5_546 4_557 15_546
C(1) Gd(1) O(1) O(1) 47.7(10) 5_546 4_557 21_566
O(1) Gd(1) C(1) O(1) 155.3(16) 4_557 8_456 8_456
C(1) Gd(1) O(1) O(1) 42.3(10) 8_456 4_557 15_546
C(1) Gd(1) O(1) O(1) 137.7(10) 8_456 4_557 21_566
C(1) Gd(1) O(1) C(1) 90.0(3) 8_456 4_557 .
C(1) Gd(1) O(1) O(1) 132.3(10) 10_557 4_557 15_546
C(1) Gd(1) O(1) O(1) -132.3(10) 10_557 4_557 21_566
O(1) Gd(1) O(1) O(1) -47.7(11) 5_546 7_566 19_656
O(1) Gd(1) O(1) O(1) 47.7(11) 7_566 5_546 19_656
O(1) Gd(1) O(1) C(1) 79.1(14) 5_546 8_456 8_456
O(1) Gd(1) O(1) C(1) 153(2) 8_456 5_546 5_546
O(1) Gd(1) O(1) O(1) -159.1(12) 8_456 5_546 19_656
O(1) Gd(1) O(1) O(1) -79.1(13) 5_546 9_656 21_566
O(1) Gd(1) O(1) C(1) -27(2) 9_656 5_546 5_546
O(1) Gd(1) O(1) O(1) 20.9(12) 9_656 5_546 19_656
O(1) Gd(1) O(1) C(1) -26.8(3) 5_546 10_557 10_557
O(1) Gd(1) O(1) C(1) 101(2) 10_557 5_546 5_546
O(1) Gd(1) O(1) O(1) 148.6(10) 10_557 5_546 19_656
O(1) Gd(1) O(1) O(1) 47.7(11) 13_555 5_546 19_656
O(1) Gd(1) O(1) C(1) 132(2) 14_456 5_546 5_546
O(1) Gd(1) O(1) O(1) 64.9(11) 5_546 15_546 .
O(1) Gd(1) O(1) C(1) 112.7(14) 5_546 15_546 .
O(1) Gd(1) O(1) C(1) -113(2) 15_546 5_546 5_546
O(1) Gd(1) O(1) O(1) -64.9(10) 15_546 5_546 19_656
O(1) Gd(1) O(1) O(1) 47.7(17) 16_557 5_546 19_656
O(1) Gd(1) O(1) O(1) -132.3(10) 5_546 19_656 .
O(1) Gd(1) O(1) C(1) -48(2) 19_656 5_546 5_546
O(1) Gd(1) O(1) C(1) 113(2) 20_546 5_546 5_546
O(1) Gd(1) O(1) O(1) 160.4(10) 20_546 5_546 19_656
O(1) Gd(1) O(1) O(1) -19.6(11) 5_546 21_566 .
O(1) Gd(1) O(1) C(1) -67.3(14) 5_546 21_566 .
O(1) Gd(1) O(1) C(1) -67(2) 21_566 5_546 5_546
O(1) Gd(1) O(1) O(1) -19.6(10) 21_566 5_546 19_656
O(1) Gd(1) O(1) O(1) -132.3(11) 22_557 5_546 19_656
O(1) Gd(1) O(1) O(1) 100.9(13) 5_546 27_656 15_546
O(1) Gd(1) O(1) C(1) -153(2) 27_656 5_546 5_546
O(1) Gd(1) O(1) O(1) -105.4(12) 27_656 5_546 19_656
O(1) Gd(1) O(1) C(1) 79(2) 28_555 5_546 5_546
O(1) Gd(1) O(1) O(1) 126.9(10) 28_555 5_546 19_656
O(1) Gd(1) O(1) C(1) 67(2) 39_566 5_546 5_546
O(1) Gd(1) O(1) O(1) 115.1(10) 39_566 5_546 19_656
O(1) Gd(1) O(1) O(1) -132.3(17) 40_555 5_546 19_656
O(1) Gd(1) O(1) C(1) -132(2) 41_656 5_546 5_546
O(1) Gd(1) O(1) O(1) -84.5(12) 41_656 5_546 19_656
O(1) Gd(1) C(1) O(1) 24.7(2) 5_546 . .
O(1) Gd(1) C(1) O(1) -155.3(2) 5_546 . 4_557
O(1) Gd(1) C(1) O(1) -65.3(15) 5_546 . 15_546
O(1) Gd(1) C(1) O(1) 114.7(15) 5_546 . 21_566
C(1) Gd(1) O(1) C(1) -90(2) . 5_546 5_546
C(1) Gd(1) O(1) O(1) -42.3(10) . 5_546 19_656
C(1) Gd(1) O(1) O(1) -132(2) 2_546 5_546 19_656
O(1) Gd(1) C(1) O(1) 90.0(16) 5_546 3_456 3_456
C(1) Gd(1) O(1) O(1) 47.7(14) 3_456 5_546 19_656
C(1) Gd(1) O(1) O(1) 48(2) 5_546 5_546 19_656
O(1) Gd(1) C(1) O(1) -90.0(16) 5_546 8_456 8_456
C(1) Gd(1) O(1) O(1) -132.3(14) 8_456 5_546 19_656
O(1) Gd(1) C(1) O(1) 155.3(2) 5_546 10_557 10_557
C(1) Gd(1) O(1) C(1) 90(2) 10_557 5_546 5_546
C(1) Gd(1) O(1) O(1) 137.7(10) 10_557 5_546 19_656
O(1) Gd(1) O(1) C(1) 100.9(14) 7_566 8_456 8_456
O(1) Gd(1) O(1) O(1) -74.6(12) 8_456 7_566 19_656
O(1) Gd(1) O(1) O(1) -100.9(13) 7_566 9_656 21_566
O(1) Gd(1) O(1) O(1) 105.4(12) 9_656 7_566 19_656
O(1) Gd(1) O(1) C(1) 26.8(3) 7_566 10_557 10_557
O(1) Gd(1) O(1) O(1) -148.6(10) 10_557 7_566 19_656
O(1) Gd(1) O(1) O(1) 132.3(17) 13_555 7_566 19_656
O(1) Gd(1) O(1) O(1) 19.6(11) 7_566 15_546 .
O(1) Gd(1) O(1) C(1) 67.3(14) 7_566 15_546 .
O(1) Gd(1) O(1) O(1) 19.6(10) 15_546 7_566 19_656
O(1) Gd(1) O(1) O(1) 132.3(11) 16_557 7_566 19_656
O(1) Gd(1) O(1) O(1) -95.5(12) 17_456 7_566 19_656
O(1) Gd(1) O(1) O(1) -115.1(10) 20_546 7_566 19_656
O(1) Gd(1) O(1) O(1) -64.9(11) 7_566 21_566 .
O(1) Gd(1) O(1) C(1) -112.7(14) 7_566 21_566 .
O(1) Gd(1) O(1) O(1) 64.9(10) 21_566 7_566 19_656
O(1) Gd(1) O(1) O(1) -47.7(17) 22_557 7_566 19_656
O(1) Gd(1) O(1) O(1) 79.1(13) 7_566 27_656 15_546
O(1) Gd(1) O(1) O(1) -20.9(12) 27_656 7_566 19_656
O(1) Gd(1) O(1) O(1) -126.9(10) 28_555 7_566 19_656
O(1) Gd(1) O(1) O(1) 132.3(11) 29_566 7_566 19_656
O(1) Gd(1) O(1) O(1) -160.4(10) 39_566 7_566 19_656
O(1) Gd(1) O(1) O(1) -47.7(11) 40_555 7_566 19_656
O(1) Gd(1) O(1) O(1) 84.5(12) 41_656 7_566 19_656
O(1) Gd(1) C(1) O(1) -24.7(2) 7_566 . .
O(1) Gd(1) C(1) O(1) 155.3(2) 7_566 . 4_557
O(1) Gd(1) C(1) O(1) -114.7(15) 7_566 . 15_546
O(1) Gd(1) C(1) O(1) 65.3(15) 7_566 . 21_566
C(1) Gd(1) O(1) O(1) 42.3(10) . 7_566 19_656
C(1) Gd(1) O(1) O(1) 132(2) 2_546 7_566 19_656
O(1) Gd(1) C(1) O(1) 90.0(16) 7_566 3_456 3_456
C(1) Gd(1) O(1) O(1) 132.3(14) 3_456 7_566 19_656
C(1) Gd(1) O(1) O(1) -48(2) 5_546 7_566 19_656
O(1) Gd(1) C(1) O(1) -90.0(16) 7_566 8_456 8_456
C(1) Gd(1) O(1) O(1) -47.7(14) 8_456 7_566 19_656
O(1) Gd(1) C(1) O(1) -155.3(2) 7_566 10_557 10_557
C(1) Gd(1) O(1) O(1) -137.7(10) 10_557 7_566 19_656
O(1) Gd(1) O(1) C(1) -79.1(7) 8_456 10_557 10_557
O(1) Gd(1) O(1) C(1) -153.2(17) 10_557 8_456 8_456
O(1) Gd(1) O(1) C(1) 132.3(14) 13_555 8_456 8_456
O(1) Gd(1) O(1) C(1) -112.7(15) 14_456 8_456 8_456
O(1) Gd(1) O(1) O(1) 132.3(12) 8_456 15_546 .
O(1) Gd(1) O(1) C(1) -132.3(14) 16_557 8_456 8_456
O(1) Gd(1) O(1) C(1) 112.7(15) 17_456 8_456 8_456
O(1) Gd(1) O(1) O(1) -112.7(5) 8_456 19_656 .
O(1) Gd(1) O(1) C(1) 67.3(15) 19_656 8_456 8_456
O(1) Gd(1) O(1) C(1) -47.7(13) 22_557 8_456 8_456
O(1) Gd(1) O(1) C(1) 153.2(17) 28_555 8_456 8_456
O(1) Gd(1) O(1) C(1) -100.9(14) 29_566 8_456 8_456
O(1) Gd(1) O(1) C(1) 47.7(14) 40_555 8_456 8_456
O(1) Gd(1) O(1) C(1) -67.3(15) 41_656 8_456 8_456
O(1) Gd(1) C(1) O(1) 90.0(6) 8_456 . .
O(1) Gd(1) C(1) O(1) -90.0(6) 8_456 . 4_557
O(1) Gd(1) C(1) O(1) 25(2) 8_456 2_546 2_546
C(1) Gd(1) O(1) C(1) -90.0(15) 2_546 8_456 8_456
O(1) Gd(1) C(1) O(1) -25(2) 8_456 5_546 5_546
C(1) Gd(1) O(1) C(1) 90.0(15) 5_546 8_456 8_456
O(1) Gd(1) C(1) O(1) 90.0(6) 8_456 10_557 10_557
O(1) Gd(1) O(1) C(1) 100.9(7) 9_656 10_557 10_557
O(1) Gd(1) O(1) O(1) 153.2(12) 10_557 9_656 21_566
O(1) Gd(1) O(1) O(1) -132(2) 13_555 9_656 21_566
O(1) Gd(1) O(1) O(1) 112.7(13) 14_456 9_656 21_566
O(1) Gd(1) O(1) O(1) -47.7(12) 9_656 15_546 .
O(1) Gd(1) O(1) O(1) 132(2) 16_557 9_656 21_566
O(1) Gd(1) O(1) O(1) -112.7(13) 17_456 9_656 21_566
O(1) Gd(1) O(1) O(1) 67.3(5) 9_656 19_656 .
O(1) Gd(1) O(1) O(1) -67.3(13) 19_656 9_656 21_566
O(1) Gd(1) O(1) O(1) 48(2) 22_557 9_656 21_566
O(1) Gd(1) O(1) O(1) -153.2(12) 28_555 9_656 21_566
O(1) Gd(1) O(1) O(1) 100.9(13) 29_566 9_656 21_566
O(1) Gd(1) O(1) O(1) -48(2) 40_555 9_656 21_566
O(1) Gd(1) O(1) O(1) 67.3(13) 41_656 9_656 21_566
O(1) Gd(1) C(1) O(1) -90.0(6) 9_656 . .
O(1) Gd(1) C(1) O(1) 90.0(6) 9_656 . 4_557
O(1) Gd(1) C(1) O(1) -155(2) 9_656 2_546 2_546
C(1) Gd(1) O(1) O(1) 90.0(13) 2_546 9_656 21_566
O(1) Gd(1) C(1) O(1) 155(2) 9_656 5_546 5_546
C(1) Gd(1) O(1) O(1) -90.0(13) 5_546 9_656 21_566
O(1) Gd(1) C(1) O(1) -90.0(6) 9_656 10_557 10_557
O(1) Gd(1) O(1) C(1) 67.3(5) 13_555 10_557 10_557
O(1) Gd(1) O(1) C(1) -132.3(11) 10_557 15_546 .
O(1) Gd(1) O(1) C(1) -132.3(10) 15_546 10_557 10_557
O(1) Gd(1) O(1) C(1) 112.7(5) 16_557 10_557 10_557
O(1) Gd(1) O(1) C(1) -47.7(10) 20_546 10_557 10_557
O(1) Gd(1) O(1) C(1) 132.3(11) 10_557 21_566 .
O(1) Gd(1) O(1) C(1) 132.3(10) 21_566 10_557 10_557
O(1) Gd(1) O(1) C(1) -112.7(5) 22_557 10_557 10_557
O(1) Gd(1) O(1) O(1) -153.2(12) 10_557 27_656 15_546
O(1) Gd(1) O(1) C(1) -100.9(7) 27_656 10_557 10_557
O(1) Gd(1) O(1) C(1) 153.2(3) 29_566 10_557 10_557
O(1) Gd(1) O(1) C(1) 47.7(10) 39_566 10_557 10_557
O(1) Gd(1) O(1) C(1) -67.3(5) 40_555 10_557 10_557
O(1) Gd(1) C(1) O(1) 90.0(15) 10_557 . 15_546
O(1) Gd(1) C(1) O(1) -90.0(15) 10_557 . 21_566
O(1) Gd(1) C(1) O(1) 90(2) 10_557 2_546 2_546
O(1) Gd(1) C(1) O(1) -24.7(16) 10_557 3_456 3_456
C(1) Gd(1) O(1) C(1) 90.0(3) 3_456 10_557 10_557
O(1) Gd(1) C(1) O(1) -90(2) 10_557 5_546 5_546
O(1) Gd(1) C(1) O(1) 24.7(16) 10_557 8_456 8_456
C(1) Gd(1) O(1) C(1) -90.0(3) 8_456 10_557 10_557
O(1) Gd(1) O(1) O(1) -20.9(13) 13_555 15_546 .
O(1) Gd(1) O(1) C(1) 26.8(17) 13_555 15_546 .
O(1) Gd(1) O(1) O(1) 100.9(6) 13_555 19_656 .
O(1) Gd(1) O(1) O(1) -105.4(13) 13_555 21_566 .
O(1) Gd(1) O(1) C(1) -153.2(17) 13_555 21_566 .
O(1) Gd(1) O(1) O(1) 48(2) 13_555 27_656 15_546
O(1) Gd(1) C(1) O(1) -65.3(5) 13_555 . .
O(1) Gd(1) C(1) O(1) 114.7(5) 13_555 . 4_557
O(1) Gd(1) C(1) O(1) -155.3(16) 13_555 . 15_546
O(1) Gd(1) C(1) O(1) 24.7(16) 13_555 . 21_566
O(1) Gd(1) C(1) O(1) 90(2) 13_555 3_456 3_456
O(1) Gd(1) C(1) O(1) -90(2) 13_555 8_456 8_456
O(1) Gd(1) C(1) O(1) -114.7(5) 13_555 10_557 10_557
O(1) Gd(1) O(1) O(1) -148.6(10) 14_456 15_546 .
O(1) Gd(1) O(1) C(1) -100.9(13) 14_456 15_546 .
O(1) Gd(1) O(1) O(1) 148.6(10) 14_456 21_566 .
O(1) Gd(1) O(1) C(1) 100.9(13) 14_456 21_566 .
O(1) Gd(1) O(1) O(1) -112.7(13) 14_456 27_656 15_546
O(1) Gd(1) C(1) O(1) 90.0(15) 14_456 . 15_546
O(1) Gd(1) C(1) O(1) -90.0(15) 14_456 . 21_566
O(1) Gd(1) C(1) O(1) 90(2) 14_456 2_546 2_546
O(1) Gd(1) C(1) O(1) -65.3(16) 14_456 3_456 3_456
O(1) Gd(1) C(1) O(1) -90(2) 14_456 5_546 5_546
O(1) Gd(1) C(1) O(1) 65.3(16) 14_456 8_456 8_456
O(1) Gd(1) O(1) O(1) -74.6(13) 16_557 15_546 .
O(1) Gd(1) O(1) C(1) -26.8(17) 16_557 15_546 .
O(1) Gd(1) O(1) O(1) 53.1(10) 17_456 15_546 .
O(1) Gd(1) O(1) C(1) 100.9(13) 17_456 15_546 .
O(1) Gd(1) O(1) O(1) -26.8(3) 15_546 19_656 .
O(1) Gd(1) O(1) O(1) 31.4(10) 19_656 15_546 .
O(1) Gd(1) O(1) C(1) 79.1(13) 19_656 15_546 .
O(1) Gd(1) O(1) O(1) 132.3(12) 20_546 15_546 .
O(1) Gd(1) O(1) O(1) 47.7(12) 15_546 21_566 .
O(1) Gd(1) O(1) O(1) -47.7(12) 21_566 15_546 .
O(1) Gd(1) O(1) O(1) 159.1(13) 22_557 15_546 .
O(1) Gd(1) O(1) C(1) -153.2(17) 22_557 15_546 .
O(1) Gd(1) O(1) O(1) 132.3(18) 27_656 15_546 .
O(1) Gd(1) O(1) O(1) 84.5(12) 28_555 15_546 .
O(1) Gd(1) O(1) C(1) 132.3(11) 28_555 15_546 .
O(1) Gd(1) O(1) O(1) -115.1(11) 29_566 15_546 .
O(1) Gd(1) O(1) C(1) -67.3(14) 29_566 15_546 .
O(1) Gd(1) O(1) O(1) 105.4(13) 40_555 15_546 .
O(1) Gd(1) O(1) C(1) 153.2(17) 40_555 15_546 .
O(1) Gd(1) O(1) O(1) -126.9(10) 41_656 15_546 .
O(1) Gd(1) O(1) C(1) -79.1(13) 41_656 15_546 .
O(1) Gd(1) C(1) O(1) 90.0(15) 15_546 . .
O(1) Gd(1) C(1) O(1) -90.0(15) 15_546 . 4_557
C(1) Gd(1) O(1) O(1) -47.7(11) . 15_546 .
O(1) Gd(1) C(1) O(1) -65(2) 15_546 2_546 2_546
C(1) Gd(1) O(1) O(1) -137.7(11) 2_546 15_546 .
C(1) Gd(1) O(1) C(1) -90.0(14) 2_546 15_546 .
C(1) Gd(1) O(1) O(1) -47.7(12) 3_456 15_546 .
O(1) Gd(1) C(1) O(1) 65(2) 15_546 5_546 5_546
C(1) Gd(1) O(1) O(1) 42.3(11) 5_546 15_546 .
C(1) Gd(1) O(1) C(1) 90.0(14) 5_546 15_546 .
C(1) Gd(1) O(1) O(1) 132.3(12) 8_456 15_546 .
O(1) Gd(1) C(1) O(1) 90.0(15) 15_546 10_557 10_557
C(1) Gd(1) O(1) O(1) 132.3(11) 10_557 15_546 .
O(1) Gd(1) O(1) O(1) 79.1(6) 16_557 19_656 .
O(1) Gd(1) O(1) O(1) -159.1(13) 16_557 21_566 .
O(1) Gd(1) O(1) C(1) 153.2(17) 16_557 21_566 .
O(1) Gd(1) O(1) O(1) -48(2) 16_557 27_656 15_546
O(1) Gd(1) C(1) O(1) -114.7(5) 16_557 . .
O(1) Gd(1) C(1) O(1) 65.3(5) 16_557 . 4_557
O(1) Gd(1) C(1) O(1) 155.3(16) 16_557 . 15_546
O(1) Gd(1) C(1) O(1) -24.7(16) 16_557 . 21_566
O(1) Gd(1) C(1) O(1) -90(2) 16_557 3_456 3_456
O(1) Gd(1) C(1) O(1) 90(2) 16_557 8_456 8_456
O(1) Gd(1) C(1) O(1) -65.3(5) 16_557 10_557 10_557
O(1) Gd(1) O(1) O(1) -53.1(10) 17_456 21_566 .
O(1) Gd(1) O(1) C(1) -100.9(13) 17_456 21_566 .
O(1) Gd(1) O(1) O(1) 112.7(13) 17_456 27_656 15_546
O(1) Gd(1) C(1) O(1) -90.0(15) 17_456 . 15_546
O(1) Gd(1) C(1) O(1) 90.0(15) 17_456 . 21_566
O(1) Gd(1) C(1) O(1) 90(2) 17_456 2_546 2_546
O(1) Gd(1) C(1) O(1) 65.3(16) 17_456 3_456 3_456
O(1) Gd(1) C(1) O(1) -90(2) 17_456 5_546 5_546
O(1) Gd(1) C(1) O(1) -65.3(16) 17_456 8_456 8_456
O(1) Gd(1) O(1) O(1) -153.2(3) 20_546 19_656 .
O(1) Gd(1) O(1) O(1) -31.4(10) 19_656 21_566 .
O(1) Gd(1) O(1) C(1) -79.1(13) 19_656 21_566 .
O(1) Gd(1) O(1) O(1) 26.8(3) 21_566 19_656 .
O(1) Gd(1) O(1) O(1) -79.1(6) 22_557 19_656 .
O(1) Gd(1) O(1) O(1) 67.3(13) 19_656 27_656 15_546
O(1) Gd(1) O(1) O(1) -67.3(5) 27_656 19_656 .
O(1) Gd(1) O(1) O(1) 47.7(9) 29_566 19_656 .
O(1) Gd(1) O(1) O(1) 153.2(3) 39_566 19_656 .
O(1) Gd(1) O(1) O(1) -100.9(6) 40_555 19_656 .
O(1) Gd(1) C(1) O(1) -90.0(15) 19_656 . 15_546
O(1) Gd(1) C(1) O(1) 90.0(15) 19_656 . 21_566
O(1) Gd(1) C(1) O(1) -90(2) 19_656 2_546 2_546
O(1) Gd(1) C(1) O(1) 114.7(16) 19_656 3_456 3_456
C(1) Gd(1) O(1) O(1) 90.0(6) 3_456 19_656 .
O(1) Gd(1) C(1) O(1) 90(2) 19_656 5_546 5_546
O(1) Gd(1) C(1) O(1) -114.7(16) 19_656 8_456 8_456
C(1) Gd(1) O(1) O(1) -90.0(6) 8_456 19_656 .
O(1) Gd(1) C(1) O(1) 90.0(15) 20_546 . .
O(1) Gd(1) C(1) O(1) -90.0(15) 20_546 . 4_557
O(1) Gd(1) C(1) O(1) 65(2) 20_546 2_546 2_546
O(1) Gd(1) C(1) O(1) -65(2) 20_546 5_546 5_546
O(1) Gd(1) C(1) O(1) 90.0(15) 20_546 10_557 10_557
O(1) Gd(1) O(1) O(1) 74.6(13) 22_557 21_566 .
O(1) Gd(1) O(1) C(1) 26.8(17) 22_557 21_566 .
O(1) Gd(1) O(1) O(1) 47.7(12) 27_656 21_566 .
O(1) Gd(1) O(1) O(1) -84.5(12) 28_555 21_566 .
O(1) Gd(1) O(1) C(1) -132.3(11) 28_555 21_566 .
O(1) Gd(1) O(1) O(1) 160.4(11) 29_566 21_566 .
O(1) Gd(1) O(1) C(1) 112.7(14) 29_566 21_566 .
O(1) Gd(1) O(1) O(1) -132.3(12) 39_566 21_566 .
O(1) Gd(1) O(1) O(1) 20.9(13) 40_555 21_566 .
O(1) Gd(1) O(1) C(1) -26.8(17) 40_555 21_566 .
O(1) Gd(1) O(1) O(1) 126.9(10) 41_656 21_566 .
O(1) Gd(1) O(1) C(1) 79.1(13) 41_656 21_566 .
O(1) Gd(1) C(1) O(1) -90.0(15) 21_566 . .
O(1) Gd(1) C(1) O(1) 90.0(15) 21_566 . 4_557
C(1) Gd(1) O(1) O(1) 47.7(11) . 21_566 .
O(1) Gd(1) C(1) O(1) -115(2) 21_566 2_546 2_546
C(1) Gd(1) O(1) O(1) 137.7(11) 2_546 21_566 .
C(1) Gd(1) O(1) C(1) 90.0(14) 2_546 21_566 .
C(1) Gd(1) O(1) O(1) -132.3(12) 3_456 21_566 .
O(1) Gd(1) C(1) O(1) 115(2) 21_566 5_546 5_546
C(1) Gd(1) O(1) O(1) -42.3(11) 5_546 21_566 .
C(1) Gd(1) O(1) C(1) -90.0(14) 5_546 21_566 .
C(1) Gd(1) O(1) O(1) 47.7(12) 8_456 21_566 .
O(1) Gd(1) C(1) O(1) -90.0(15) 21_566 10_557 10_557
C(1) Gd(1) O(1) O(1) -132.3(11) 10_557 21_566 .
O(1) Gd(1) O(1) O(1) -132(2) 22_557 27_656 15_546
O(1) Gd(1) C(1) O(1) 114.7(5) 22_557 . .
O(1) Gd(1) C(1) O(1) -65.3(5) 22_557 . 4_557
O(1) Gd(1) C(1) O(1) 24.7(16) 22_557 . 15_546
O(1) Gd(1) C(1) O(1) -155.3(16) 22_557 . 21_566
O(1) Gd(1) C(1) O(1) -90(2) 22_557 3_456 3_456
O(1) Gd(1) C(1) O(1) 90(2) 22_557 8_456 8_456
O(1) Gd(1) C(1) O(1) 65.3(5) 22_557 10_557 10_557
O(1) Gd(1) O(1) O(1) 153.2(12) 28_555 27_656 15_546
O(1) Gd(1) O(1) O(1) -79.1(13) 29_566 27_656 15_546
O(1) Gd(1) O(1) O(1) 132(2) 40_555 27_656 15_546
O(1) Gd(1) O(1) O(1) -67.3(13) 41_656 27_656 15_546
O(1) Gd(1) C(1) O(1) 90.0(6) 27_656 . .
O(1) Gd(1) C(1) O(1) -90.0(6) 27_656 . 4_557
O(1) Gd(1) C(1) O(1) -25(2) 27_656 2_546 2_546
C(1) Gd(1) O(1) O(1) -90.0(13) 2_546 27_656 15_546
O(1) Gd(1) C(1) O(1) 25(2) 27_656 5_546 5_546
C(1) Gd(1) O(1) O(1) 90.0(13) 5_546 27_656 15_546
O(1) Gd(1) C(1) O(1) 90.0(6) 27_656 10_557 10_557
O(1) Gd(1) C(1) O(1) -90.0(15) 28_555 . 15_546
O(1) Gd(1) C(1) O(1) 90.0(15) 28_555 . 21_566
O(1) Gd(1) C(1) O(1) 90(2) 28_555 2_546 2_546
O(1) Gd(1) C(1) O(1) 24.7(16) 28_555 3_456 3_456
O(1) Gd(1) C(1) O(1) -90(2) 28_555 5_546 5_546
O(1) Gd(1) C(1) O(1) -24.7(16) 28_555 8_456 8_456
O(1) Gd(1) C(1) O(1) -155.3(2) 29_566 . .
O(1) Gd(1) C(1) O(1) 24.7(2) 29_566 . 4_557
O(1) Gd(1) C(1) O(1) 114.7(15) 29_566 . 15_546
O(1) Gd(1) C(1) O(1) -65.3(15) 29_566 . 21_566
O(1) Gd(1) C(1) O(1) -90.0(16) 29_566 3_456 3_456
O(1) Gd(1) C(1) O(1) 90.0(16) 29_566 8_456 8_456
O(1) Gd(1) C(1) O(1) -24.7(2) 29_566 10_557 10_557
O(1) Gd(1) C(1) O(1) -90.0(15) 39_566 . .
O(1) Gd(1) C(1) O(1) 90.0(15) 39_566 . 4_557
O(1) Gd(1) C(1) O(1) 115(2) 39_566 2_546 2_546
O(1) Gd(1) C(1) O(1) -115(2) 39_566 5_546 5_546
O(1) Gd(1) C(1) O(1) -90.0(15) 39_566 10_557 10_557
O(1) Gd(1) C(1) O(1) 65.3(5) 40_555 . .
O(1) Gd(1) C(1) O(1) -114.7(5) 40_555 . 4_557
O(1) Gd(1) C(1) O(1) -24.7(16) 40_555 . 15_546
O(1) Gd(1) C(1) O(1) 155.3(16) 40_555 . 21_566
O(1) Gd(1) C(1) O(1) 90(2) 40_555 3_456 3_456
O(1) Gd(1) C(1) O(1) -90(2) 40_555 8_456 8_456
O(1) Gd(1) C(1) O(1) 114.7(5) 40_555 10_557 10_557
O(1) Gd(1) C(1) O(1) 90.0(15) 41_656 . 15_546
O(1) Gd(1) C(1) O(1) -90.0(15) 41_656 . 21_566
O(1) Gd(1) C(1) O(1) -90(2) 41_656 2_546 2_546
O(1) Gd(1) C(1) O(1) -114.7(16) 41_656 3_456 3_456
O(1) Gd(1) C(1) O(1) 90(2) 41_656 5_546 5_546
O(1) Gd(1) C(1) O(1) 114.7(16) 41_656 8_456 8_456
C(1) Gd(1) C(1) O(1) -90(2) . 2_546 2_546
C(1) Gd(1) C(1) O(1) 90.0(15) 2_546 . 15_546
C(1) Gd(1) C(1) O(1) -90.0(15) 2_546 . 21_566
C(1) Gd(1) C(1) O(1) -90.0 3_456 . .
C(1) Gd(1) C(1) O(1) 90.0 3_456 . 4_557
C(1) Gd(1) C(1) O(1) 90(2) . 5_546 5_546
C(1) Gd(1) C(1) O(1) -90.0(15) 5_546 . 15_546
C(1) Gd(1) C(1) O(1) 90.0(15) 5_546 . 21_566
C(1) Gd(1) C(1) O(1) 90.0 8_456 . .
C(1) Gd(1) C(1) O(1) -90.0 8_456 . 4_557
C(1) Gd(1) C(1) O(1) -90.0(16) 2_546 3_456 3_456
C(1) Gd(1) C(1) O(1) 90.0(16) 2_546 8_456 8_456
C(1) Gd(1) C(1) O(1) 90(2) 10_557 2_546 2_546
C(1) Gd(1) C(1) O(1) 90.0(16) 5_546 3_456 3_456
C(1) Gd(1) C(1) O(1) -90.0 3_456 10_557 10_557
C(1) Gd(1) C(1) O(1) -90.0(16) 5_546 8_456 8_456
C(1) Gd(1) C(1) O(1) -90(2) 10_557 5_546 5_546
C(1) Gd(1) C(1) O(1) 90.0 8_456 10_557 10_557
N(1) Co(1) N(1) C(4) -90.0 98_545 . .
N(1) Co(1) N(1) C(4) 90.0 98_545 . 12_557
N(1) Co(1) N(1) C(4) 90.0 101_546 . .
N(1) Co(1) N(1) C(4) -90.0 101_546 . 12_557
N(1) Co(1) N(1) C(4) -90(2) . 147_446 147_446
N(1) Co(1) N(1) C(4) 90(2) 147_446 . 15_546
N(1) Co(1) N(1) C(4) -90(2) 147_446 . 18_546
N(1) Co(1) N(1) C(4) -90(2) . 152_456 152_456
N(1) Co(1) N(1) C(4) -90(2) 152_456 . 15_546
N(1) Co(1) N(1) C(4) 90(2) 152_456 . 18_546
N(1) Co(1) N(1) C(4) 90(2) 10_657 147_446 147_446
N(1) Co(1) N(1) C(4) 90(2) 10_657 152_456 152_456
N(1) Co(1) N(1) C(4) -90(2) 147_446 98_545 98_545
N(1) Co(1) N(1) C(4) 90(2) 152_456 98_545 98_545
N(1) Co(1) N(1) C(4) 90(2) 147_446 101_546 101_546
N(1) Co(1) N(1) C(4) -90(2) 152_456 101_546 101_546
Gd(1) O(1) O(1) C(1) -111.9(19) . 15_546 .
Gd(1) O(1) O(1) C(1) 111.9(19) . 21_566 .
Gd(1) O(1) C(1) O(1) 63.1(15) . . 15_546
Gd(1) O(1) C(1) O(1) -63.1(15) . . 21_566
O(1) O(1) O(1) Gd(1) 54.7(17) 15_546 19_656 .
O(1) O(1) O(1) Gd(1) -53.3(15) 19_656 15_546 .
O(1) O(1) O(1) C(1) -165(2) 19_656 15_546 .
O(1) O(1) O(1) Gd(1) -72.0(13) 15_546 21_566 .
O(1) O(1) O(1) C(1) 40(2) 15_546 21_566 .
O(1) O(1) O(1) Gd(1) 72.0(13) 21_566 15_546 .
O(1) O(1) O(1) C(1) -40(2) 21_566 15_546 .
O(1) O(1) C(1) Gd(1) -63.1(15) 15_546 . .
O(1) O(1) C(1) C(2) 116.9(15) 15_546 . .
O(1) O(1) C(1) O(1) -63.1(15) 15_546 . 4_557
O(1) O(1) C(1) O(1) -126(2) 15_546 . 21_566
C(1) O(1) O(1) Gd(1) 111.9(19) . 15_546 .
O(1) O(1) O(1) Gd(1) 53.3(15) 19_656 21_566 .
O(1) O(1) O(1) C(1) 165(2) 19_656 21_566 .
O(1) O(1) O(1) Gd(1) -54.7(17) 21_566 19_656 .
O(1) O(1) C(1) O(1) 63.1(15) 19_656 . 15_546
O(1) O(1) C(1) O(1) -63.1(15) 19_656 . 21_566
O(1) O(1) C(1) Gd(1) 63.1(15) 21_566 . .
O(1) O(1) C(1) C(2) -116.9(15) 21_566 . .
O(1) O(1) C(1) O(1) 63.1(15) 21_566 . 4_557
O(1) O(1) C(1) O(1) 126(2) 21_566 . 15_546
C(1) O(1) O(1) Gd(1) -111.9(19) . 21_566 .
Co(1) N(1) C(4) C(4) -117.2(18) . . 15_546
Co(1) N(1) C(4) C(4) 117.2(18) . . 18_546
Co(1) N(1) C(4) C(4) 117.2(18) . 12_557 15_546
Co(1) N(1) C(4) C(4) -117.2(18) . 12_557 18_546
Co(1) N(1) C(4) C(4) 117(2) . 15_546 .
Co(1) N(1) C(4) C(4) -117(2) . 18_546 .
C(4) N(1) C(4) C(4) -62.8(18) . 12_557 15_546
C(4) N(1) C(4) C(4) 62.8(18) . 12_557 18_546
C(4) N(1) C(4) C(4) 62.8(18) 12_557 . 15_546
C(4) N(1) C(4) C(4) -62.8(18) 12_557 . 18_546
C(4) N(1) C(4) C(3) 63(4) . 15_546 15_546
C(4) N(1) C(4) C(3) -62.8(18) 15_546 . .
C(4) N(1) C(4) C(4) -126(2) 15_546 . 18_546
C(4) N(1) C(4) C(3) -63(4) . 18_546 18_546
C(4) N(1) C(4) C(3) 62.8(18) 18_546 . .
C(4) N(1) C(4) C(4) 126(2) 18_546 . 15_546
C(4) N(1) C(4) C(3) -63(4) 12_557 15_546 15_546
C(4) N(1) C(4) C(4) -126(2) 12_557 15_546 .
C(4) N(1) C(4) C(3) 62.8(18) 15_546 12_557 12_557
C(4) N(1) C(4) C(4) 126(2) 15_546 12_557 18_546
C(4) N(1) C(4) C(3) 63(4) 12_557 18_546 18_546
C(4) N(1) C(4) C(4) 126(2) 12_557 18_546 .
C(4) N(1) C(4) C(3) -62.8(18) 18_546 12_557 12_557
C(4) N(1) C(4) C(4) -126(2) 18_546 12_557 15_546
C(4) N(1) C(4) C(4) 63(3) 15_546 18_546 .
C(4) N(1) C(4) C(4) -63(3) 18_546 15_546 .
O(1) C(1) C(2) C(3) 90.0 . . .
O(1) C(1) C(2) C(3) -90.0 . . 12_557
O(1) C(1) C(2) C(3) -90.0 4_557 . .
O(1) C(1) C(2) C(3) 90.0 4_557 . 12_557
O(1) C(1) C(2) C(3) -90(3) 15_546 . 15_546
O(1) C(1) C(2) C(3) 90(3) 15_546 . 18_546
O(1) C(1) C(2) C(3) 90(3) 21_566 . 15_546
O(1) C(1) C(2) C(3) -90(3) 21_566 . 18_546
C(1) C(2) C(3) C(3) 111.8(19) . . 15_546
C(1) C(2) C(3) C(3) -111.8(19) . . 18_546
C(1) C(2) C(3) C(3) -111.8(19) . 12_557 15_546
C(1) C(2) C(3) C(3) 111.8(19) . 12_557 18_546
C(1) C(2) C(3) C(3) -112(2) . 15_546 .
C(1) C(2) C(3) C(3) 112(2) . 18_546 .
C(3) C(2) C(3) C(3) 68.2(19) . 12_557 15_546
C(3) C(2) C(3) C(3) -68.2(19) . 12_557 18_546
C(3) C(2) C(3) C(3) -68.2(19) 12_557 . 15_546
C(3) C(2) C(3) C(3) 68.2(19) 12_557 . 18_546
C(3) C(2) C(3) C(4) -68(4) . 15_546 15_546
C(3) C(2) C(3) C(4) 68.2(19) 15_546 . .
C(3) C(2) C(3) C(3) 136(3) 15_546 . 18_546
C(3) C(2) C(3) C(4) 68(4) . 18_546 18_546
C(3) C(2) C(3) C(4) -68.2(19) 18_546 . .
C(3) C(2) C(3) C(3) -136(3) 18_546 . 15_546
C(3) C(2) C(3) C(4) 68(4) 12_557 15_546 15_546
C(3) C(2) C(3) C(3) 136(3) 12_557 15_546 .
C(3) C(2) C(3) C(4) -68.2(19) 15_546 12_557 12_557
C(3) C(2) C(3) C(3) -136(3) 15_546 12_557 18_546
C(3) C(2) C(3) C(4) -68(68) 12_557 18_546 18_546
C(3) C(2) C(3) C(3) -136(136) 12_557 18_546 .
C(3) C(2) C(3) C(4) 68(68) 18_546 12_557 12_557
C(3) C(2) C(3) C(3) 136(136) 18_546 12_557 15_546
C(3) C(2) C(3) C(3) -68(4) 15_546 18_546 .
C(3) C(2) C(3) C(3) 68(4) 18_546 15_546 .
C(2) C(3) C(3) C(4) 120(3) . 15_546 15_546
C(2) C(3) C(3) C(4) -120(3) . 18_546 18_546
C(2) C(3) C(4) C(4) -45.0(19) . . 15_546
C(2) C(3) C(4) C(4) 45.0(19) . . 18_546
C(3) C(3) C(3) C(2) 32(2) 15_546 18_546 .
C(3) C(3) C(3) C(4) -88(2) 15_546 18_546 18_546
C(3) C(3) C(3) C(2) -32(2) 18_546 15_546 .
C(3) C(3) C(3) C(4) 88(2) 18_546 15_546 15_546
C(3) C(3) C(4) N(1) 45.0(18) 15_546 . .
C(3) C(3) C(4) C(4) 90(2) 15_546 . 18_546
C(4) C(3) C(3) C(2) -120(3) . 15_546 .
C(3) C(3) C(4) N(1) -45.0(18) 18_546 . .
C(3) C(3) C(4) C(4) -90(2) 18_546 . 15_546
C(4) C(3) C(3) C(2) 120(3) . 18_546 .
N(1) C(4) C(4) C(3) -132(3) . 15_546 15_546
N(1) C(4) C(4) C(3) 132(3) . 18_546 18_546
C(3) C(4) C(4) N(1) 132(3) . 15_546 .
C(3) C(4) C(4) N(1) -132(3) . 18_546 .
C(4) C(4) C(4) N(1) -40(2) 15_546 18_546 .
C(4) C(4) C(4) C(3) 92(2) 15_546 18_546 18_546
C(4) C(4) C(4) N(1) 40(2) 18_546 15_546 .
C(4) C(4) C(4) C(3) -92(2) 18_546 15_546 15_546
